data_7707218
loop_
_publ_author_name
'Tatarin, Sergei V.'
'Kalle, Paulina'
'Taydakov, Ilya V.'
'Varaksina, Evgenia A.'
'Korshunov, Vladislav M.'
'Bezzubov, Stanislav I.'

_publ_section_title
;
 Sterically hindered phenanthroimidazole ligands drive the structural
 flexibility and facile ligand exchange in cyclometalated iridium(III)
 complexes.
;
_journal_issue 20
_journal_name_full 'Dalton transactions (Cambridge, England : 2003)'
_journal_page_first 6889
_journal_page_last 6900
_journal_paper_doi 10.1039/d1dt00820j
_journal_volume 50
_journal_year 2021
_chemical_formula_moiety 'C122 H72 F4 Ir2 N8 O4 S, 4.5(C2 H3 N)'
_chemical_formula_sum 'C131 H85.5 F4 Ir2 N12.5 O4 S'
_chemical_formula_weight 2391.07
_space_group_crystal_system triclinic
_space_group_IT_number 2
_space_group_name_Hall '-P 1'
_space_group_name_H-M_alt 'P -1'
_atom_sites_solution_hydrogens geom
_audit_creation_date 2021-03-10
_audit_creation_method
;
Olex2 1.3
(compiled Nov 21 2019 18:26:39 for OlexSys, GUI svn.r6003)
;
_audit_update_record
;
2021-03-10 deposited with the CCDC.	2021-04-27 downloaded from the CCDC.
;
_cell_angle_alpha 104.068(4)
_cell_angle_beta 107.253(4)
_cell_angle_gamma 93.552(4)
_cell_formula_units_Z 2
_cell_length_a 17.471(2)
_cell_length_b 17.750(2)
_cell_length_c 18.145(2)
_cell_measurement_reflns_used 9048
_cell_measurement_temperature 100.0
_cell_measurement_theta_max 28.27
_cell_measurement_theta_min 2.36
_cell_volume 5157.7(10)
_computing_cell_refinement 'APEX3 v.2017.3_0 (Bruker AXS, 2017)'
_computing_data_collection 'APEX3 v.2017.3_0 (Bruker AXS, 2017)'
_computing_data_reduction 'SAINT v8.38A (Bruker AXS, 2016)'
_computing_molecular_graphics 'Olex2 1.3 (Dolomanov et al., 2009)'
_computing_publication_material 'Olex2 1.3 (Dolomanov et al., 2009)'
_computing_structure_refinement 'SHELXL 2018/3 (Sheldrick, 2015)'
_computing_structure_solution 'SHELXT 2014/5 (Sheldrick, 2014)'
_diffrn_ambient_temperature 100.0
_diffrn_detector 'Bruker PHOTON III CMOS'
_diffrn_detector_area_resol_mean 10.4
_diffrn_detector_type 'CMOS sensor'
_diffrn_measured_fraction_theta_full 0.999
_diffrn_measured_fraction_theta_max 0.999
_diffrn_measurement_device '3-circle diffractometer'
_diffrn_measurement_device_type 'Bruker D8 Venture'
_diffrn_measurement_method \w-scan
_diffrn_radiation_monochromator 'focusing mirrors'
_diffrn_radiation_probe x-ray
_diffrn_radiation_type MoK\a
_diffrn_radiation_wavelength 0.71073
_diffrn_reflns_av_R_equivalents 0.0329
_diffrn_reflns_av_unetI/netI 0.0299
_diffrn_reflns_Laue_measured_fraction_full 0.999
_diffrn_reflns_Laue_measured_fraction_max 0.999
_diffrn_reflns_limit_h_max 21
_diffrn_reflns_limit_h_min -21
_diffrn_reflns_limit_k_max 21
_diffrn_reflns_limit_k_min -21
_diffrn_reflns_limit_l_max 22
_diffrn_reflns_limit_l_min -22
_diffrn_reflns_number 84068
_diffrn_reflns_point_group_measured_fraction_full 0.999
_diffrn_reflns_point_group_measured_fraction_max 0.999
_diffrn_reflns_theta_full 25.242
_diffrn_reflns_theta_max 26.000
_diffrn_reflns_theta_min 1.930
_diffrn_source 'microfocus sealed X-ray tube'
_diffrn_source_current 1.4
_diffrn_source_power 0.07
_diffrn_source_type 'Incoatec I\mS microsource'
_diffrn_source_voltage 50.0
_diffrn_standards_number 0
_exptl_absorpt_coefficient_mu 2.671
_exptl_absorpt_correction_T_max 0.7457
_exptl_absorpt_correction_T_min 0.6349
_exptl_absorpt_correction_type multi-scan
_exptl_absorpt_process_details
;
SADABS-2016/2 (Bruker,2016/2) was used for absorption correction.
wR2(int) was 0.0899 before and 0.0440 after correction.
The Ratio of minimum to maximum transmission is 0.8514.
The \l/2 correction factor is Not present.
;
_exptl_crystal_colour orange
_exptl_crystal_colour_primary orange
_exptl_crystal_density_diffrn 1.540
_exptl_crystal_description plate
_exptl_crystal_F_000 2394
_exptl_crystal_size_max 0.12
_exptl_crystal_size_mid 0.1
_exptl_crystal_size_min 0.03
_refine_diff_density_max 1.963
_refine_diff_density_min -1.802
_refine_diff_density_rms 0.103
_refine_ls_extinction_method none
_refine_ls_goodness_of_fit_ref 1.035
_refine_ls_hydrogen_treatment constr
_refine_ls_matrix_type full
_refine_ls_number_parameters 1408
_refine_ls_number_reflns 20266
_refine_ls_number_restraints 27
_refine_ls_restrained_S_all 1.039
_refine_ls_R_factor_all 0.0405
_refine_ls_R_factor_gt 0.0297
_refine_ls_shift/su_max 0.003
_refine_ls_shift/su_mean 0.000
_refine_ls_structure_factor_coef Fsqd
_refine_ls_weighting_details 'w=1/[\s^2^(Fo^2^)+(0.0271P)^2^+16.3796P] where P=(Fo^2^+2Fc^2^)/3'
_refine_ls_weighting_scheme calc
_refine_ls_wR_factor_gt 0.0694
_refine_ls_wR_factor_ref 0.0748
_reflns_Friedel_coverage 0.000
_reflns_number_gt 17023
_reflns_number_total 20266
_reflns_threshold_expression 'I > 2\s(I)'
_cod_data_source_file d1dt00820j2.cif
_cod_data_source_block st39h
_cod_depositor_comments
;
The following automatic conversions were performed:

data item '_diffrn_radiation_probe' value 'X-ray' was changed to
'x-ray' in accordance with the
/home/data/users/saulius/crontab/automatic-downloads/rss-feeds/RSC/lib/dictionaries/cif_core.dic
dictionary named 'cif_core.dic' version 2.4.2 last updated on
2011-04-26.

Automatic conversion script
Id: cif_fix_values 7556 2019-12-06 15:28:31Z antanas 

 Adding full bibliography for 7707205--7707218.cif.
;
_cod_original_cell_volume 5157.9(10)
_cod_original_formula_sum 'C131 H85.50 F4 Ir2 N12.50 O4 S'
_cod_database_code 7707218
_shelx_shelxl_version_number 2018/3
_shelx_space_group_comment
;
The symmetry employed for this shelxl refinement is uniquely defined
by the following loop, which should always be used as a source of
symmetry information in preference to the above space-group names.
They are only intended as comments.
;
_shelx_estimated_absorpt_t_max 0.924
_shelx_estimated_absorpt_t_min 0.740
_computing.bruker_data_scaling 'SADABS V2012/1 (Bruker AXS Inc.)'

_olex2_refinement_description
;
1. Fixed Uiso
 At 1.2 times of:
  All C(H) groups
 At 1.5 times of:
  All C(H,H,H) groups
2. Restrained distances
 N1-C2
 1.15 with sigma of 0.01
 C1-N2
 1.15 with sigma of 0.01
 C3-C2 \\sim C5-C1
 with sigma of 0.02
3. Uiso/Uaniso restraints and constraints
C042 \\sim C041: within 2A with sigma of 0.002 and sigma for terminal atoms of
0.004 within 2A
Uanis(C049) \\sim Ueq, Uanis(C04A) \\sim Ueq, Uanis(N04B) \\sim Ueq: with sigma
of 0.005 and sigma for terminal atoms of 0.01
Uanis(N1) = Uanis(C2) = Uanis(C3) = Uanis(N2) = Uanis(C1) = Uanis(C5)
4. Others
 Fixed Sof: C049(0.5) C04A(0.5) H04G(0.5) H04H(0.5) H04I(0.5) N04B(0.5)
 N1(0.5) C2(0.5) C3(0.5) H3A(0.5) H3B(0.5) H3C(0.5) N2(0.5) C1(0.5) C5(0.5)
 H5A(0.5) H5B(0.5) H5C(0.5)
5.a Aromatic/amide H refined with riding coordinates:
 C00S(H00S), C010(H010), C011(H011), C015(H015), C017(H017), C019(H019),
 C01D(H01D), C01E(H01E), C01H(H01H), C01J(H01J), C01M(H01M), C01S(H01S),
 C01T(H01T), C01U(H01U), C01X(H01X), C01Z(H01Z), C020(H020), C022(H022),
 C025(H025), C029(H029), C02A(H02A), C02B(H02B), C02C(H02C), C02E(H02E),
 C02F(H02F), C02H(H02H), C02J(H02J), C02L(H02L), C02M(H02M), C02N(H02N),
 C02P(H02P), C02Q(H02Q), C02R(H02R), C02S(H02S), C02T(H02T), C02U(H02U),
 C02V(H02V), C02W(H02W), C02Y(H02Y), C02Z(H02Z), C030(H030), C031(H031),
 C032(H032), C033(H033), C034(H034), C035(H035), C037(H037), C038(H038),
 C03A(H03A), C03B(H03B), C03C(H03C), C03D(H03D), C03E(H03E), C03F(H03F),
 C03G(H03G), C03H(H03H), C03I(H03I), C03J(H03J), C03K(H03K), C03L(H03L),
 C03M(H03M), C03N(H03N), C03O(H03O), C03P(H03P), C03Q(H03Q), C03R(H03R),
 C03T(H03T), C03U(H03U), C03W(H03W), C03X(H03X), C041(H041), C042(H042)
5.b Idealised Me refined as rotating group:
 C03V(H03S,H03V,H03Y), C043(H04A,H04B,H04C), C044(H04D,H04E,H04F), C04A(H04G,
 H04H,H04I), C3(H3A,H3B,H3C), C5(H5A,H5B,H5C)
;
_olex2_submission_special_instructions 'No special instructions were received'

loop_
_space_group_symop_operation_xyz
'x, y, z'
'-x, -y, -z'

loop_
_atom_site_label
_atom_site_type_symbol
_atom_site_fract_x
_atom_site_fract_y
_atom_site_fract_z
_atom_site_U_iso_or_equiv
_atom_site_adp_type
_atom_site_occupancy
_atom_site_site_symmetry_order
_atom_site_calc_flag
_atom_site_refinement_flags_posn
_atom_site_refinement_flags_adp
_atom_site_refinement_flags_occupancy
_atom_site_disorder_assembly
_atom_site_disorder_group
Ir01 Ir 0.23224(2) 0.22721(2) 0.50206(2) 0.01530(4) Uani 1 1 d . . . . .
Ir02 Ir 0.69514(2) 0.50611(2) 0.89025(2) 0.01708(4) Uani 1 1 d . . . . .
S003 S 0.13548(10) 0.08458(10) 0.72477(9) 0.0654(5) Uani 1 1 d . . . . .
F004 F 0.19789(14) 0.00709(13) 0.22630(14) 0.0307(5) Uani 1 1 d . . . . .
O005 O 0.58470(15) 0.49434(15) 0.92307(15) 0.0193(5) Uani 1 1 d . . . . .
F006 F 0.30205(14) 0.46161(14) 0.38052(15) 0.0315(5) Uani 1 1 d . . . . .
O007 O 0.29629(14) 0.28940(15) 0.62636(15) 0.0191(5) Uani 1 1 d . . . . .
O008 O 0.58510(15) 0.41858(15) 0.80786(15) 0.0202(5) Uani 1 1 d . . . . .
F009 F 0.88657(17) 0.58838(15) 0.72943(17) 0.0393(6) Uani 1 1 d . . . . .
O00A O 0.15678(15) 0.15908(15) 0.54490(16) 0.0209(6) Uani 1 1 d . . . . .
F00B F 0.94715(16) 0.58443(15) 1.16254(16) 0.0415(7) Uani 1 1 d . . . . .
N00C N 0.12940(18) 0.28095(17) 0.47200(18) 0.0176(6) Uani 1 1 d . . . . .
N00D N 0.33698(18) 0.17503(17) 0.51888(18) 0.0179(6) Uani 1 1 d . . . . .
N00E N 0.66584(18) 0.61452(17) 0.87352(19) 0.0188(6) Uani 1 1 d . . . . .
N00F N 0.00279(17) 0.26820(17) 0.39139(18) 0.0177(6) Uani 1 1 d . . . . .
N00G N 0.73404(18) 0.40381(18) 0.91090(19) 0.0195(7) Uani 1 1 d . . . . .
N00H N 0.47067(18) 0.19592(18) 0.54638(19) 0.0190(6) Uani 1 1 d . . . . .
N00I N 0.6834(2) 0.74360(19) 0.9284(2) 0.0256(7) Uani 1 1 d . . . . .
N00J N 0.77946(19) 0.29531(18) 0.86086(19) 0.0216(7) Uani 1 1 d . . . . .
C00K C 0.2992(2) 0.2980(2) 0.4681(2) 0.0172(7) Uani 1 1 d . . . . .
C00L C 0.7802(2) 0.5774(2) 0.9839(2) 0.0206(8) Uani 1 1 d . . . . .
C00M C 0.0993(2) 0.1762(2) 0.3508(2) 0.0167(7) Uani 1 1 d . . . . .
C00N C 0.1784(2) 0.1626(2) 0.3898(2) 0.0179(7) Uani 1 1 d . . . . .
C00O C 0.5390(2) 0.6086(2) 0.7549(2) 0.0216(8) Uani 1 1 d . . . . .
C00P C 0.3994(2) 0.2225(2) 0.5180(2) 0.0180(7) Uani 1 1 d . . . . .
C00Q C 0.0746(2) 0.2399(2) 0.4022(2) 0.0170(7) Uani 1 1 d . . . . .
C00R C 0.6042(2) 0.6459(2) 0.8273(2) 0.0217(8) Uani 1 1 d . . . . .
C00S C 0.5308(2) 0.5287(2) 0.7130(2) 0.0243(8) Uani 1 1 d . . . . .
H00S H 0.571169 0.498067 0.731581 0.029 Uiso 1 1 calc R U . . .
C00T C 0.5499(2) 0.4382(2) 0.8601(2) 0.0186(8) Uani 1 1 d . . . . .
C00U C 0.7797(2) 0.6593(2) 0.9946(2) 0.0215(8) Uani 1 1 d . . . . .
C00V C 0.3285(2) 0.4038(2) 0.4152(2) 0.0222(8) Uani 1 1 d . . . . .
C00W C -0.0706(2) 0.2349(2) 0.3252(2) 0.0218(8) Uani 1 1 d . . . . .
C00X C 0.0125(2) 0.3315(2) 0.4576(2) 0.0190(8) Uani 1 1 d . . . . .
C00Y C 0.4808(2) 0.6555(2) 0.7240(2) 0.0231(8) Uani 1 1 d . . . . .
C00Z C 0.1644(2) 0.0631(2) 0.2680(2) 0.0210(8) Uani 1 1 d . . . . .
C010 C 0.4167(2) 0.3555(2) 0.7750(2) 0.0184(7) Uani 1 1 d . . . . .
H010 H 0.431865 0.353464 0.728519 0.022 Uiso 1 1 calc R U . . .
C011 C 0.2733(2) 0.3570(2) 0.4314(2) 0.0208(8) Uani 1 1 d . . . . .
H011 H 0.218061 0.364686 0.417943 0.025 Uiso 1 1 calc R U . . .
C012 C 0.4696(2) 0.3966(2) 0.8503(2) 0.0200(8) Uani 1 1 d . . . . .
C013 C 0.6135(2) 0.7258(2) 0.8617(2) 0.0255(9) Uani 1 1 d . . . . .
C014 C 0.7130(2) 0.6751(2) 0.9336(2) 0.0220(8) Uani 1 1 d . . . . .
C015 C 0.8051(2) 0.5505(2) 0.8005(2) 0.0234(8) Uani 1 1 d . . . . .
H015 H 0.785552 0.599681 0.805061 0.028 Uiso 1 1 calc R U . . .
C016 C 0.3418(2) 0.3175(2) 0.7675(2) 0.0221(8) Uani 1 1 d . . . . .
C017 C 0.4654(3) 0.4948(3) 0.6459(2) 0.0283(9) Uani 1 1 d . . . . .
H017 H 0.459148 0.440315 0.619914 0.034 Uiso 1 1 calc R U . . .
C018 C 0.7185(3) 0.8194(2) 0.9849(3) 0.0296(9) Uani 1 1 d . . . . .
C019 C 0.4365(2) 0.3372(2) 0.4667(2) 0.0229(8) Uani 1 1 d . . . . .
H019 H 0.491677 0.329593 0.477986 0.028 Uiso 1 1 calc R U . . .
C01A C 0.3825(2) 0.2893(2) 0.4855(2) 0.0192(8) Uani 1 1 d . . . . .
C01B C 0.5485(2) 0.2412(2) 0.5626(2) 0.0186(8) Uani 1 1 d . . . . .
C01C C 0.7759(2) 0.3727(2) 0.8628(2) 0.0197(8) Uani 1 1 d . . . . .
C01D C 0.4092(2) 0.3957(2) 0.4318(2) 0.0240(8) Uani 1 1 d . . . . .
H01D H 0.445152 0.429444 0.419652 0.029 Uiso 1 1 calc R U . . .
C01E C 0.6648(2) 0.4252(2) 1.0502(2) 0.0222(8) Uani 1 1 d . . . . .
H01E H 0.682229 0.472469 1.040229 0.027 Uiso 1 1 calc R U . . .
C01F C 0.6754(2) 0.3525(2) 1.0046(2) 0.0202(8) Uani 1 1 d . . . . .
C01G C 0.7374(2) 0.2774(2) 0.9107(2) 0.0215(8) Uani 1 1 d . . . . .
C01H C 0.6297(3) 0.4283(3) 1.1087(2) 0.0285(9) Uani 1 1 d . . . . .
H01H H 0.621942 0.477372 1.138641 0.034 Uiso 1 1 calc R U . . .
C01I C 0.2864(2) 0.2702(2) 0.6864(2) 0.0208(8) Uani 1 1 d . . . . .
C01J C 0.8366(2) 0.7142(2) 1.0601(2) 0.0267(9) Uani 1 1 d . . . . .
H01J H 0.835966 0.768805 1.065755 0.032 Uiso 1 1 calc R U . . .
C01K C -0.0462(2) 0.3780(2) 0.4798(2) 0.0198(8) Uani 1 1 d . . . . .
C01L C 0.7777(2) 0.4960(2) 0.8335(2) 0.0191(8) Uani 1 1 d . . . . .
C01M C 0.5157(2) -0.0336(2) 0.6581(2) 0.0245(8) Uani 1 1 d . . . . .
H01M H 0.491334 -0.074814 0.672448 0.029 Uiso 1 1 calc R U . . .
C01N C 0.0920(2) 0.3404(2) 0.5063(2) 0.0181(7) Uani 1 1 d . . . . .
C01O C 0.1136(2) 0.1057(2) 0.6341(3) 0.0264(9) Uani 1 1 d . . . . .
C01P C 0.7169(2) 0.2040(2) 0.9262(2) 0.0240(8) Uani 1 1 d . . . . .
C01Q C -0.0164(2) 0.4374(2) 0.5541(2) 0.0226(8) Uani 1 1 d . . . . .
C01R C 0.3773(2) -0.0047(2) 0.5914(2) 0.0205(8) Uani 1 1 d . . . . .
C01S C 0.4168(2) 0.6188(3) 0.6531(2) 0.0274(9) Uani 1 1 d . . . . .
H01S H 0.378300 0.649292 0.630511 0.033 Uiso 1 1 calc R U . . .
C01T C 0.3729(2) 0.3639(2) 0.9114(2) 0.0283(9) Uani 1 1 d . . . . .
H01T H 0.357519 0.367004 0.957967 0.034 Uiso 1 1 calc R U . . .
C01U C 0.0552(2) 0.1345(2) 0.2716(2) 0.0209(8) Uani 1 1 d . . . . .
H01U H 0.002849 0.145779 0.246822 0.025 Uiso 1 1 calc R U . . .
C01V C 0.8088(2) 0.4234(2) 0.8245(2) 0.0209(8) Uani 1 1 d . . . . .
C01W C 0.0687(2) 0.4509(2) 0.6029(2) 0.0225(8) Uani 1 1 d . . . . .
C01X C -0.1192(2) 0.1722(2) 0.3282(2) 0.0242(8) Uani 1 1 d . . . . .
H01X H -0.103503 0.150033 0.372183 0.029 Uiso 1 1 calc R U . . .
C01Y C 0.4661(2) 0.0125(2) 0.6174(2) 0.0214(8) Uani 1 1 d . . . . .
C01Z C 0.3201(2) 0.3234(2) 0.8371(2) 0.0280(9) Uani 1 1 d . . . . .
H01Z H 0.268337 0.299249 0.832779 0.034 Uiso 1 1 calc R U . . .
C020 C -0.0726(3) 0.4831(2) 0.5777(3) 0.0271(9) Uani 1 1 d . . . . .
H020 H -0.054255 0.524349 0.626153 0.033 Uiso 1 1 calc R U . . .
C021 C 0.6541(2) 0.2822(2) 1.0227(2) 0.0242(8) Uani 1 1 d . . . . .
C022 C 0.4484(2) 0.4000(2) 0.9188(2) 0.0237(8) Uani 1 1 d . . . . .
H022 H 0.485242 0.426916 0.970239 0.028 Uiso 1 1 calc R U . . .
C023 C 0.4522(2) 0.1263(2) 0.5648(2) 0.0193(8) Uani 1 1 d . . . . .
C024 C 0.7121(2) 0.3461(2) 0.9429(2) 0.0208(8) Uani 1 1 d . . . . .
C025 C 0.6451(2) 0.3553(2) 0.6392(3) 0.0277(9) Uani 1 1 d . . . . .
H025 H 0.663191 0.401228 0.683122 0.033 Uiso 1 1 calc R U . . .
C026 C 0.1699(2) 0.1611(2) 0.6178(2) 0.0213(8) Uani 1 1 d . . . . .
C027 C 0.1247(2) 0.4044(2) 0.5778(2) 0.0207(8) Uani 1 1 d . . . . .
C028 C 0.4874(2) 0.7386(2) 0.7661(2) 0.0240(8) Uani 1 1 d . . . . .
C029 C 0.5748(2) 0.3067(2) 0.6282(2) 0.0222(8) Uani 1 1 d . . . . .
H029 H 0.545344 0.318155 0.665048 0.027 Uiso 1 1 calc R U . . .
C02A C 0.2076(2) 0.4241(2) 0.6208(2) 0.0260(9) Uani 1 1 d . . . . .
H02A H 0.245144 0.395660 0.601264 0.031 Uiso 1 1 calc R U . . .
C02B C 0.0883(2) 0.0768(2) 0.2294(2) 0.0227(8) Uani 1 1 d . . . . .
H02B H 0.059381 0.047648 0.175741 0.027 Uiso 1 1 calc R U . . .
C02C C -0.1531(3) 0.4699(2) 0.5328(3) 0.0315(10) Uani 1 1 d . . . . .
H02C H -0.189627 0.500979 0.551051 0.038 Uiso 1 1 calc R U . . .
C02D C 0.3285(2) 0.0442(2) 0.5526(2) 0.0194(8) Uani 1 1 d . . . . .
C02E C 0.2095(2) 0.1033(2) 0.3458(2) 0.0207(8) Uani 1 1 d . . . . .
H02E H 0.261642 0.090719 0.369447 0.025 Uiso 1 1 calc R U . . .
C02F C 0.8660(2) 0.4082(2) 0.7852(2) 0.0241(8) Uani 1 1 d . . . . .
H02F H 0.886635 0.359526 0.780394 0.029 Uiso 1 1 calc R U . . .
C02G C 0.3692(2) 0.1137(2) 0.5461(2) 0.0179(7) Uani 1 1 d . . . . .
C02H C 0.8934(2) 0.6891(2) 1.1161(3) 0.0304(9) Uani 1 1 d . . . . .
H02H H 0.932859 0.725547 1.160328 0.036 Uiso 1 1 calc R U . . .
C02I C 0.8607(3) 0.5330(2) 0.7612(3) 0.0267(9) Uani 1 1 d . . . . .
C02J C 0.5893(2) 0.0866(2) 0.6192(3) 0.0260(9) Uani 1 1 d . . . . .
H02J H 0.614998 0.127719 0.605807 0.031 Uiso 1 1 calc R U . . .
C02K C 0.5044(2) 0.0757(2) 0.5996(2) 0.0201(8) Uani 1 1 d . . . . .
C02L C 0.1000(3) 0.5103(2) 0.6765(2) 0.0295(9) Uani 1 1 d . . . . .
H02L H 0.063763 0.540461 0.696454 0.035 Uiso 1 1 calc R U . . .
C02M C -0.0912(2) 0.2674(2) 0.2609(2) 0.0268(9) Uani 1 1 d . . . . .
H02M H -0.056367 0.309741 0.259077 0.032 Uiso 1 1 calc R U . . .
C02N C 0.2076(2) -0.0450(2) 0.5283(2) 0.0249(8) Uani 1 1 d . . . . .
H02N H 0.150541 -0.059521 0.505931 0.030 Uiso 1 1 calc R U . . .
C02O C 0.8144(2) 0.2434(2) 0.8101(3) 0.0247(9) Uani 1 1 d . . . . .
C02P C 0.4083(2) 0.5405(3) 0.6159(3) 0.0299(9) Uani 1 1 d . . . . .
H02P H 0.363178 0.517131 0.569336 0.036 Uiso 1 1 calc R U . . .
C02Q C 0.2438(2) 0.0219(2) 0.5196(2) 0.0224(8) Uani 1 1 d . . . . .
H02Q H 0.211525 0.053337 0.491114 0.027 Uiso 1 1 calc R U . . .
C02R C 0.8379(2) 0.5534(2) 1.0422(2) 0.0243(8) Uani 1 1 d . . . . .
H02R H 0.840117 0.499209 1.037686 0.029 Uiso 1 1 calc R U . . .
C02S C 0.6478(3) 0.1360(2) 0.9941(3) 0.0295(9) Uani 1 1 d . . . . .
H02S H 0.617152 0.136598 1.029554 0.035 Uiso 1 1 calc R U . . .
C02T C -0.1811(2) 0.4115(2) 0.4611(3) 0.0316(10) Uani 1 1 d . . . . .
H02T H -0.236881 0.402626 0.430303 0.038 Uiso 1 1 calc R U . . .
C02U C 0.2546(2) -0.0915(2) 0.5699(3) 0.0267(9) Uani 1 1 d . . . . .
H02U H 0.229359 -0.136917 0.577009 0.032 Uiso 1 1 calc R U . . .
C02V C 0.7810(3) 0.8629(3) 0.9749(3) 0.0375(11) Uani 1 1 d . . . . .
H02V H 0.800280 0.843914 0.931020 0.045 Uiso 1 1 calc R U . . .
C02W C 0.2356(3) 0.4836(2) 0.6905(3) 0.0332(10) Uani 1 1 d . . . . .
H02W H 0.291981 0.496210 0.718818 0.040 Uiso 1 1 calc R U . . .
C02X C 0.8914(2) 0.6093(2) 1.1059(2) 0.0278(9) Uani 1 1 d . . . . .
C02Y C 0.6181(3) 0.2882(3) 1.0833(3) 0.0335(10) Uani 1 1 d . . . . .
H02Y H 0.602205 0.242045 1.096073 0.040 Uiso 1 1 calc R U . . .
C02Z C 0.5915(2) 0.2220(2) 0.5098(2) 0.0243(8) Uani 1 1 d . . . . .
H02Z H 0.572953 0.176606 0.465258 0.029 Uiso 1 1 calc R U . . .
C030 C 0.6356(2) 0.0391(2) 0.6572(3) 0.0311(10) Uani 1 1 d . . . . .
H030 H 0.692804 0.046808 0.669401 0.037 Uiso 1 1 calc R U . . .
C031 C 0.3373(2) -0.0717(2) 0.6005(2) 0.0244(8) Uani 1 1 d . . . . .
H031 H 0.368445 -0.104005 0.628668 0.029 Uiso 1 1 calc R U . . .
C032 C 0.5983(2) -0.0208(2) 0.6778(3) 0.0292(9) Uani 1 1 d . . . . .
H032 H 0.630273 -0.052838 0.705620 0.035 Uiso 1 1 calc R U . . .
C033 C 0.6890(2) 0.3372(2) 0.5866(3) 0.0294(9) Uani 1 1 d . . . . .
H033 H 0.736923 0.370694 0.594298 0.035 Uiso 1 1 calc R U . . .
C034 C 0.6892(3) 0.8463(3) 1.0476(3) 0.0403(11) Uani 1 1 d . . . . .
H034 H 0.646562 0.815313 1.053974 0.048 Uiso 1 1 calc R U . . .
C035 C 0.4317(3) 0.8613(3) 0.7821(3) 0.0338(10) Uani 1 1 d . . . . .
H035 H 0.388402 0.889784 0.765704 0.041 Uiso 1 1 calc R U . . .
C036 C 0.5560(3) 0.7755(2) 0.8340(3) 0.0289(9) Uani 1 1 d . . . . .
C037 C -0.1290(2) 0.3662(2) 0.4340(3) 0.0268(9) Uani 1 1 d . . . . .
H037 H -0.148642 0.326724 0.384195 0.032 Uiso 1 1 calc R U . . .
C038 C 0.6055(3) 0.3594(3) 1.1241(3) 0.0334(10) Uani 1 1 d . . . . .
H038 H 0.579731 0.361755 1.163743 0.040 Uiso 1 1 calc R U . . .
C039 C 0.6726(2) 0.2075(2) 0.9808(2) 0.0251(9) Uani 1 1 d . . . . .
C03A C 0.8853(3) 0.2159(2) 0.8420(3) 0.0327(10) Uani 1 1 d . . . . .
H03A H 0.912494 0.231088 0.898196 0.039 Uiso 1 1 calc R U . . .
C03B C 0.1810(3) 0.5256(3) 0.7198(3) 0.0373(11) Uani 1 1 d . . . . .
H03B H 0.199851 0.564833 0.769724 0.045 Uiso 1 1 calc R U . . .
C03C C -0.2131(3) 0.1748(3) 0.2027(3) 0.0378(11) Uani 1 1 d . . . . .
H03C H -0.262972 0.154538 0.160748 0.045 Uiso 1 1 calc R U . . .
C03D C -0.1637(3) 0.2370(3) 0.1994(3) 0.0355(10) Uani 1 1 d . . . . .
H03D H -0.179334 0.258773 0.155130 0.043 Uiso 1 1 calc R U . . .
C03E C 0.7345(3) 0.1307(2) 0.8884(3) 0.0317(10) Uani 1 1 d . . . . .
H03E H 0.763668 0.128081 0.851405 0.038 Uiso 1 1 calc R U . . .
C03F C -0.1913(3) 0.1419(3) 0.2660(3) 0.0343(10) Uani 1 1 d . . . . .
H03F H -0.225459 0.098614 0.266998 0.041 Uiso 1 1 calc R U . . .
C03G C 0.8929(2) 0.4638(2) 0.7532(3) 0.0267(9) Uani 1 1 d . . . . .
H03G H 0.932195 0.454576 0.726605 0.032 Uiso 1 1 calc R U . . .
C03H C 0.6666(3) 0.0660(3) 0.9576(3) 0.0354(10) Uani 1 1 d . . . . .
H03H H 0.649966 0.019133 0.968687 0.042 Uiso 1 1 calc R U . . .
C03I C 0.7755(3) 0.2228(2) 0.7275(3) 0.0290(9) Uani 1 1 d . . . . .
H03I H 0.726755 0.242312 0.706111 0.035 Uiso 1 1 calc R U . . .
C03J C 0.2303(2) 0.2095(2) 0.6843(2) 0.0282(9) Uani 1 1 d . . . . .
H03J H 0.233878 0.200116 0.734432 0.034 Uiso 1 1 calc R U . . .
C03K C 0.6627(2) 0.2705(3) 0.5231(3) 0.0291(9) Uani 1 1 d . . . . .
H03K H 0.693670 0.257471 0.487909 0.035 Uiso 1 1 calc R U . . .
C03L C 0.0399(3) 0.0659(3) 0.5825(3) 0.0396(11) Uani 1 1 d . . . . .
H03L H 0.016066 0.070299 0.529626 0.047 Uiso 1 1 calc R U . . .
C03M C 0.5006(3) 0.8984(3) 0.8451(3) 0.0421(12) Uani 1 1 d . . . . .
H03M H 0.505705 0.952887 0.870398 0.051 Uiso 1 1 calc R U . . .
C03N C 0.9166(3) 0.1650(3) 0.7898(4) 0.0432(13) Uani 1 1 d . . . . .
H03N H 0.964390 0.143942 0.810827 0.052 Uiso 1 1 calc R U . . .
C03O C 0.7099(3) 0.0634(3) 0.9046(3) 0.0370(11) Uani 1 1 d . . . . .
H03O H 0.722713 0.014593 0.879229 0.044 Uiso 1 1 calc R U . . .
C03P C 0.4257(3) 0.7836(3) 0.7431(3) 0.0289(9) Uani 1 1 d . . . . .
H03P H 0.378294 0.759330 0.699190 0.035 Uiso 1 1 calc R U . . .
C03Q C 0.0471(3) 0.0226(3) 0.6936(3) 0.0469(13) Uani 1 1 d . . . . .
H03Q H 0.030863 -0.004893 0.726618 0.056 Uiso 1 1 calc R U . . .
C03R C 0.5619(3) 0.8562(3) 0.8711(3) 0.0412(12) Uani 1 1 d . . . . .
H03R H 0.608913 0.882015 0.914724 0.049 Uiso 1 1 calc R U . . .
C03S C -0.0552(3) 0.3756(3) 0.0698(4) 0.0514(14) Uani 1 1 d . . . . .
C03T C 0.8154(3) 0.9356(3) 1.0306(3) 0.0493(13) Uani 1 1 d . . . . .
H03T H 0.859249 0.966125 1.025617 0.059 Uiso 1 1 calc R U . . .
C03U C 0.0034(3) 0.0165(3) 0.6189(3) 0.0443(12) Uani 1 1 d . . . . .
H03U H -0.046812 -0.016970 0.591867 0.053 Uiso 1 1 calc R U . . .
C03V C -0.0186(4) -0.2843(3) 0.3347(3) 0.0492(13) Uani 1 1 d . . . . .
H03S H -0.025676 -0.250931 0.298049 0.074 Uiso 1 1 calc R U . . .
H03V H -0.071047 -0.299918 0.340066 0.074 Uiso 1 1 calc R U . . .
H03Y H 0.003167 -0.331279 0.313206 0.074 Uiso 1 1 calc R U . . .
C03W C 0.8782(3) 0.1454(3) 0.7082(3) 0.0440(13) Uani 1 1 d . . . . .
H03W H 0.900644 0.111879 0.673323 0.053 Uiso 1 1 calc R U . . .
C03X C 0.8081(3) 0.1735(3) 0.6765(3) 0.0381(11) Uani 1 1 d . . . . .
H03X H 0.782110 0.159476 0.620037 0.046 Uiso 1 1 calc R U . . .
C03Y C 0.0362(4) -0.2420(3) 0.4112(3) 0.0467(13) Uani 1 1 d . . . . .
N03Z N 0.0789(4) -0.2075(3) 0.4720(3) 0.087(2) Uani 1 1 d . . . . .
N040 N -0.1009(4) 0.3538(4) 0.0959(5) 0.090(2) Uani 1 1 d . . . . .
C041 C 0.7228(4) 0.9191(3) 1.1014(3) 0.0557(12) Uani 1 1 d . U . . .
H041 H 0.702441 0.938833 1.144279 0.067 Uiso 1 1 calc R U . . .
C042 C 0.7852(4) 0.9626(3) 1.0925(3) 0.0587(13) Uani 1 1 d . U . . .
H042 H 0.808224 1.012268 1.129854 0.070 Uiso 1 1 calc R U . . .
C043 C 0.0020(4) 0.4050(4) 0.0371(4) 0.0613(16) Uani 1 1 d . . . . .
H04A H -0.026437 0.408428 -0.017071 0.092 Uiso 1 1 calc R U . . .
H04B H 0.042394 0.369366 0.034768 0.092 Uiso 1 1 calc R U . . .
H04C H 0.029035 0.457233 0.071332 0.092 Uiso 1 1 calc R U . . .
C044 C 0.4903(5) 0.8191(4) 1.2055(4) 0.077(2) Uani 1 1 d . . . . .
H04D H 0.473352 0.772983 1.158771 0.115 Uiso 1 1 calc R U . . .
H04E H 0.442286 0.838543 1.216265 0.115 Uiso 1 1 calc R U . . .
H04F H 0.523612 0.804463 1.252373 0.115 Uiso 1 1 calc R U . . .
C046 C 0.5369(5) 0.8799(5) 1.1896(4) 0.078(2) Uani 1 1 d . . . . .
N047 N 0.5738(6) 0.9297(5) 1.1785(6) 0.124(3) Uani 1 1 d . . . . .
C049 C 1.0351(7) 0.8907(6) 0.9982(6) 0.046(2) Uani 0.5 1 d . U P . .
C04A C 1.0682(7) 0.8536(6) 0.9421(5) 0.047(3) Uani 0.5 1 d . U P . .
H04G H 1.068865 0.885649 0.905186 0.071 Uiso 0.5 1 calc R U P . .
H04H H 1.035666 0.802344 0.911904 0.071 Uiso 0.5 1 calc R U P . .
H04I H 1.123688 0.846363 0.968978 0.071 Uiso 0.5 1 calc R U P . .
N04B N 1.0139(6) 0.9224(7) 1.0437(7) 0.083(4) Uani 0.5 1 d . U P . .
N1 N 0.2167(11) 0.2479(8) 0.2298(10) 0.084(2) Uani 0.5 1 d D . P A 1
C2 C 0.1547(13) 0.2491(19) 0.1826(14) 0.084(2) Uani 0.5 1 d D . P A 1
C3 C 0.0875(10) 0.2544(7) 0.1182(9) 0.084(2) Uani 0.5 1 d D . P A 1
H3A H 0.104551 0.253375 0.071214 0.126 Uiso 0.5 1 calc R U P A 1
H3B H 0.066357 0.303560 0.133830 0.126 Uiso 0.5 1 calc R U P A 1
H3C H 0.045123 0.209894 0.105081 0.126 Uiso 0.5 1 calc R U P A 1
N2 N 0.3129(9) 0.2218(6) 0.2710(7) 0.084(2) Uani 0.5 1 d D . P B 2
C1 C 0.2494(10) 0.2349(10) 0.2318(10) 0.084(2) Uani 0.5 1 d D . P B 2
C5 C 0.1707(13) 0.2480(19) 0.1797(14) 0.084(2) Uani 0.5 1 d D . P B 2
H5A H 0.141246 0.197836 0.142334 0.126 Uiso 0.5 1 calc R U P B 2
H5B H 0.180632 0.284163 0.149301 0.126 Uiso 0.5 1 calc R U P B 2
H5C H 0.138413 0.270666 0.213100 0.126 Uiso 0.5 1 calc R U P B 2

loop_
_atom_site_aniso_label
_atom_site_aniso_U_11
_atom_site_aniso_U_22
_atom_site_aniso_U_33
_atom_site_aniso_U_23
_atom_site_aniso_U_13
_atom_site_aniso_U_12
Ir01 0.01112(7) 0.01498(7) 0.01802(8) 0.00378(6) 0.00288(5) 0.00096(5)
Ir02 0.01548(7) 0.01590(8) 0.01909(8) 0.00459(6) 0.00471(6) 0.00182(6)
S003 0.0649(10) 0.0754(11) 0.0510(8) 0.0336(8) 0.0062(7) -0.0277(8)
F004 0.0289(13) 0.0268(13) 0.0311(13) -0.0035(10) 0.0098(10) 0.0104(10)
O005 0.0153(12) 0.0192(13) 0.0197(13) 0.0031(11) 0.0026(10) 0.0000(10)
F006 0.0280(13) 0.0309(13) 0.0450(15) 0.0250(12) 0.0124(11) 0.0091(10)
O007 0.0147(12) 0.0211(13) 0.0201(13) 0.0061(11) 0.0033(10) 0.0018(10)
O008 0.0177(13) 0.0213(14) 0.0200(13) 0.0040(11) 0.0051(11) 0.0014(11)
F009 0.0537(17) 0.0333(14) 0.0550(17) 0.0260(13) 0.0393(14) 0.0171(12)
O00A 0.0150(12) 0.0204(13) 0.0254(14) 0.0059(11) 0.0050(11) -0.0017(10)
F00B 0.0342(14) 0.0353(15) 0.0382(15) 0.0087(12) -0.0117(12) 0.0058(12)
N00C 0.0139(15) 0.0171(15) 0.0203(16) 0.0037(13) 0.0044(12) 0.0011(12)
N00D 0.0158(15) 0.0155(15) 0.0223(16) 0.0070(13) 0.0048(13) 0.0004(12)
N00E 0.0171(15) 0.0161(15) 0.0224(16) 0.0061(13) 0.0048(13) 0.0019(12)
N00F 0.0134(14) 0.0169(15) 0.0202(16) 0.0025(13) 0.0035(12) 0.0019(12)
N00G 0.0188(16) 0.0175(16) 0.0219(16) 0.0061(13) 0.0055(13) 0.0029(13)
N00H 0.0135(15) 0.0180(16) 0.0261(17) 0.0091(13) 0.0048(13) 0.0024(12)
N00I 0.0249(17) 0.0179(17) 0.0300(19) 0.0063(14) 0.0032(15) 0.0027(14)
N00J 0.0240(17) 0.0179(16) 0.0238(17) 0.0058(13) 0.0085(14) 0.0043(13)
C00K 0.0152(17) 0.0177(18) 0.0145(17) -0.0015(14) 0.0036(14) 0.0012(14)
C00L 0.0161(18) 0.022(2) 0.023(2) 0.0058(16) 0.0055(15) 0.0024(15)
C00M 0.0148(17) 0.0157(18) 0.0200(18) 0.0046(15) 0.0067(15) 0.0019(14)
C00N 0.0138(17) 0.0159(18) 0.0248(19) 0.0078(15) 0.0058(15) 0.0017(14)
C00O 0.0217(19) 0.022(2) 0.023(2) 0.0090(16) 0.0092(16) 0.0005(16)
C00P 0.0145(17) 0.0165(18) 0.0218(19) 0.0038(15) 0.0054(15) 0.0018(14)
C00Q 0.0140(17) 0.0165(18) 0.0204(18) 0.0044(15) 0.0062(15) 0.0016(14)
C00R 0.0217(19) 0.021(2) 0.025(2) 0.0102(16) 0.0081(16) 0.0027(16)
C00S 0.026(2) 0.024(2) 0.026(2) 0.0110(17) 0.0098(17) 0.0036(17)
C00T 0.0174(18) 0.0176(18) 0.0196(19) 0.0064(15) 0.0028(15) 0.0034(15)
C00U 0.0184(18) 0.022(2) 0.024(2) 0.0068(16) 0.0057(16) 0.0016(15)
C00V 0.026(2) 0.0198(19) 0.023(2) 0.0106(16) 0.0067(16) 0.0083(16)
C00W 0.0128(17) 0.022(2) 0.024(2) -0.0017(16) 0.0029(15) 0.0054(15)
C00X 0.0197(18) 0.0152(18) 0.0228(19) 0.0032(15) 0.0096(16) 0.0011(15)
C00Y 0.0211(19) 0.026(2) 0.026(2) 0.0111(17) 0.0095(16) 0.0024(16)
C00Z 0.0229(19) 0.0161(18) 0.026(2) 0.0033(16) 0.0119(16) 0.0068(15)
C010 0.0202(18) 0.0170(18) 0.0184(18) 0.0049(15) 0.0064(15) 0.0031(15)
C011 0.0173(18) 0.0217(19) 0.023(2) 0.0044(16) 0.0074(15) 0.0046(15)
C012 0.0194(18) 0.0172(18) 0.0211(19) 0.0038(15) 0.0043(15) 0.0032(15)
C013 0.024(2) 0.023(2) 0.029(2) 0.0114(17) 0.0051(17) 0.0021(16)
C014 0.0198(19) 0.0198(19) 0.026(2) 0.0062(16) 0.0078(16) 0.0022(15)
C015 0.023(2) 0.023(2) 0.028(2) 0.0098(17) 0.0107(17) 0.0086(16)
C016 0.0205(19) 0.022(2) 0.023(2) 0.0074(16) 0.0051(16) 0.0019(16)
C017 0.030(2) 0.027(2) 0.027(2) 0.0070(18) 0.0088(18) 0.0019(18)
C018 0.029(2) 0.018(2) 0.037(2) 0.0062(18) 0.0036(19) 0.0053(17)
C019 0.0161(18) 0.027(2) 0.027(2) 0.0111(17) 0.0056(16) 0.0041(16)
C01A 0.0167(18) 0.0185(19) 0.0218(19) 0.0054(15) 0.0052(15) 0.0027(15)
C01B 0.0115(17) 0.0178(18) 0.025(2) 0.0080(15) 0.0025(15) 0.0021(14)
C01C 0.0168(18) 0.0186(19) 0.0223(19) 0.0045(15) 0.0047(15) 0.0042(15)
C01D 0.0196(19) 0.025(2) 0.030(2) 0.0118(17) 0.0094(17) 0.0009(16)
C01E 0.0223(19) 0.025(2) 0.0195(19) 0.0090(16) 0.0036(16) 0.0049(16)
C01F 0.0199(18) 0.0220(19) 0.0192(19) 0.0081(16) 0.0045(15) 0.0063(15)
C01G 0.0231(19) 0.0205(19) 0.0213(19) 0.0070(16) 0.0069(16) 0.0031(16)
C01H 0.034(2) 0.030(2) 0.023(2) 0.0079(18) 0.0101(18) 0.0118(19)
C01I 0.0159(18) 0.024(2) 0.0215(19) 0.0070(16) 0.0045(15) 0.0048(15)
C01J 0.022(2) 0.020(2) 0.033(2) 0.0061(17) 0.0029(17) -0.0003(16)
C01K 0.0204(19) 0.0167(18) 0.027(2) 0.0083(16) 0.0120(16) 0.0047(15)
C01L 0.0164(18) 0.0232(19) 0.0169(18) 0.0057(15) 0.0043(15) 0.0021(15)
C01M 0.0202(19) 0.024(2) 0.030(2) 0.0105(17) 0.0053(17) 0.0062(16)
C01N 0.0188(18) 0.0148(18) 0.0211(19) 0.0048(15) 0.0070(15) 0.0031(14)
C01O 0.025(2) 0.024(2) 0.032(2) 0.0094(18) 0.0104(18) 0.0015(17)
C01P 0.026(2) 0.022(2) 0.023(2) 0.0081(16) 0.0052(17) 0.0022(16)
C01Q 0.028(2) 0.0185(19) 0.027(2) 0.0092(16) 0.0155(17) 0.0040(16)
C01R 0.0207(19) 0.0199(19) 0.0216(19) 0.0054(16) 0.0079(16) 0.0045(15)
C01S 0.0187(19) 0.035(2) 0.030(2) 0.0123(19) 0.0060(17) 0.0059(17)
C01T 0.029(2) 0.030(2) 0.026(2) 0.0042(18) 0.0136(18) -0.0031(18)
C01U 0.0152(18) 0.0215(19) 0.024(2) 0.0046(16) 0.0039(15) 0.0049(15)
C01V 0.0202(19) 0.0198(19) 0.0215(19) 0.0055(16) 0.0051(15) 0.0022(15)
C01W 0.030(2) 0.0177(19) 0.023(2) 0.0066(16) 0.0119(17) 0.0036(16)
C01X 0.0200(19) 0.024(2) 0.026(2) 0.0022(17) 0.0071(16) 0.0030(16)
C01Y 0.0217(19) 0.0194(19) 0.022(2) 0.0036(16) 0.0064(16) 0.0040(15)
C01Z 0.022(2) 0.032(2) 0.030(2) 0.0072(19) 0.0111(17) -0.0027(17)
C020 0.037(2) 0.020(2) 0.032(2) 0.0067(17) 0.0222(19) 0.0058(18)
C021 0.025(2) 0.026(2) 0.023(2) 0.0093(17) 0.0067(16) 0.0048(17)
C022 0.026(2) 0.022(2) 0.021(2) 0.0044(16) 0.0057(16) 0.0012(16)
C023 0.0190(18) 0.0161(18) 0.0214(19) 0.0035(15) 0.0058(15) 0.0037(15)
C024 0.0182(18) 0.0200(19) 0.0199(19) 0.0050(16) 0.0007(15) -0.0004(15)
C025 0.025(2) 0.021(2) 0.029(2) 0.0032(17) 0.0005(17) -0.0009(17)
C026 0.0152(18) 0.0208(19) 0.029(2) 0.0085(16) 0.0082(16) 0.0027(15)
C027 0.025(2) 0.0171(19) 0.0197(19) 0.0051(15) 0.0065(16) 0.0025(15)
C028 0.0209(19) 0.025(2) 0.030(2) 0.0138(17) 0.0086(17) 0.0050(16)
C029 0.0190(19) 0.023(2) 0.024(2) 0.0070(16) 0.0050(16) 0.0049(16)
C02A 0.026(2) 0.019(2) 0.028(2) 0.0048(17) 0.0041(17) 0.0027(16)
C02B 0.025(2) 0.021(2) 0.0187(19) 0.0021(16) 0.0049(16) 0.0021(16)
C02C 0.032(2) 0.025(2) 0.050(3) 0.015(2) 0.027(2) 0.0123(18)
C02D 0.0198(18) 0.0177(18) 0.0216(19) 0.0054(15) 0.0078(15) 0.0038(15)
C02E 0.0154(18) 0.0195(19) 0.026(2) 0.0056(16) 0.0050(15) 0.0044(15)
C02F 0.023(2) 0.022(2) 0.029(2) 0.0079(17) 0.0086(17) 0.0062(16)
C02G 0.0181(18) 0.0171(18) 0.0188(18) 0.0056(15) 0.0056(15) 0.0037(15)
C02H 0.022(2) 0.027(2) 0.030(2) 0.0002(18) -0.0011(17) -0.0044(17)
C02I 0.030(2) 0.025(2) 0.030(2) 0.0137(18) 0.0131(18) 0.0035(17)
C02J 0.0204(19) 0.020(2) 0.037(2) 0.0072(18) 0.0080(17) 0.0011(16)
C02K 0.0186(18) 0.0190(19) 0.0222(19) 0.0051(16) 0.0060(15) 0.0057(15)
C02L 0.040(2) 0.024(2) 0.025(2) 0.0031(17) 0.0140(19) 0.0098(19)
C02M 0.027(2) 0.024(2) 0.028(2) 0.0073(17) 0.0063(17) 0.0094(17)
C02N 0.0183(19) 0.024(2) 0.032(2) 0.0084(17) 0.0070(17) 0.0004(16)
C02O 0.029(2) 0.0155(19) 0.034(2) 0.0054(17) 0.0172(18) 0.0039(16)
C02P 0.020(2) 0.037(2) 0.027(2) 0.0055(19) 0.0025(17) 0.0009(18)
C02Q 0.0192(19) 0.0195(19) 0.026(2) 0.0051(16) 0.0046(16) 0.0030(15)
C02R 0.022(2) 0.021(2) 0.027(2) 0.0057(17) 0.0048(17) 0.0031(16)
C02S 0.038(2) 0.025(2) 0.027(2) 0.0098(18) 0.0116(19) 0.0011(18)
C02T 0.019(2) 0.028(2) 0.052(3) 0.013(2) 0.0138(19) 0.0073(17)
C02U 0.025(2) 0.022(2) 0.036(2) 0.0095(18) 0.0127(18) 0.0022(17)
C02V 0.035(2) 0.021(2) 0.050(3) 0.007(2) 0.008(2) 0.0014(19)
C02W 0.033(2) 0.027(2) 0.028(2) 0.0015(18) -0.0022(19) 0.0019(19)
C02X 0.021(2) 0.032(2) 0.026(2) 0.0098(18) -0.0002(17) 0.0061(17)
C02Y 0.041(3) 0.031(2) 0.038(3) 0.017(2) 0.021(2) 0.007(2)
C02Z 0.022(2) 0.022(2) 0.027(2) 0.0025(17) 0.0092(17) 0.0022(16)
C030 0.0151(19) 0.028(2) 0.049(3) 0.010(2) 0.0059(18) 0.0103(17)
C031 0.028(2) 0.022(2) 0.028(2) 0.0112(17) 0.0114(17) 0.0078(17)
C032 0.025(2) 0.029(2) 0.036(2) 0.0156(19) 0.0065(18) 0.0125(18)
C033 0.0180(19) 0.028(2) 0.040(2) 0.0126(19) 0.0045(18) -0.0012(17)
C034 0.040(3) 0.036(3) 0.040(3) 0.006(2) 0.009(2) 0.013(2)
C035 0.035(2) 0.035(2) 0.040(3) 0.022(2) 0.013(2) 0.015(2)
C036 0.029(2) 0.020(2) 0.039(2) 0.0124(18) 0.0099(19) 0.0045(17)
C037 0.020(2) 0.023(2) 0.038(2) 0.0071(18) 0.0101(18) 0.0048(16)
C038 0.042(3) 0.035(2) 0.035(2) 0.015(2) 0.024(2) 0.011(2)
C039 0.027(2) 0.023(2) 0.023(2) 0.0078(17) 0.0046(17) 0.0023(17)
C03A 0.028(2) 0.023(2) 0.048(3) 0.010(2) 0.013(2) 0.0066(18)
C03B 0.051(3) 0.026(2) 0.024(2) -0.0023(18) 0.002(2) 0.008(2)
C03C 0.023(2) 0.046(3) 0.030(2) -0.002(2) -0.0034(18) 0.003(2)
C03D 0.030(2) 0.043(3) 0.029(2) 0.010(2) 0.0008(19) 0.015(2)
C03E 0.043(3) 0.022(2) 0.033(2) 0.0074(18) 0.017(2) 0.0064(19)
C03F 0.022(2) 0.035(2) 0.036(3) -0.003(2) 0.0067(19) -0.0021(18)
C03G 0.027(2) 0.029(2) 0.032(2) 0.0144(18) 0.0151(18) 0.0073(17)
C03H 0.053(3) 0.021(2) 0.035(2) 0.0114(19) 0.015(2) 0.001(2)
C03I 0.031(2) 0.026(2) 0.031(2) 0.0040(18) 0.0138(19) 0.0028(18)
C03J 0.026(2) 0.033(2) 0.023(2) 0.0089(18) 0.0051(17) -0.0055(18)
C03K 0.023(2) 0.034(2) 0.037(2) 0.014(2) 0.0146(18) 0.0071(18)
C03L 0.029(2) 0.032(2) 0.060(3) 0.015(2) 0.018(2) -0.004(2)
C03M 0.049(3) 0.022(2) 0.052(3) 0.012(2) 0.008(2) 0.012(2)
C03N 0.029(2) 0.025(2) 0.082(4) 0.018(2) 0.023(3) 0.0114(19)
C03O 0.060(3) 0.020(2) 0.035(3) 0.0092(19) 0.020(2) 0.008(2)
C03P 0.027(2) 0.033(2) 0.030(2) 0.0138(19) 0.0085(18) 0.0072(18)
C03Q 0.050(3) 0.041(3) 0.062(4) 0.025(3) 0.030(3) -0.005(2)
C03R 0.041(3) 0.024(2) 0.047(3) 0.010(2) -0.004(2) 0.006(2)
C03S 0.037(3) 0.049(3) 0.067(4) 0.020(3) 0.012(3) 0.008(2)
C03T 0.046(3) 0.027(3) 0.067(4) 0.012(2) 0.008(3) -0.001(2)
C03U 0.037(3) 0.036(3) 0.060(3) 0.011(2) 0.020(3) -0.009(2)
C03V 0.068(4) 0.036(3) 0.043(3) 0.011(2) 0.018(3) -0.001(3)
C03W 0.050(3) 0.026(2) 0.064(4) 0.003(2) 0.037(3) 0.003(2)
C03X 0.047(3) 0.024(2) 0.039(3) -0.005(2) 0.021(2) -0.006(2)
C03Y 0.063(3) 0.038(3) 0.038(3) 0.015(2) 0.015(3) -0.011(3)
N03Z 0.114(5) 0.071(4) 0.052(3) 0.025(3) -0.002(3) -0.051(4)
N040 0.060(4) 0.096(5) 0.148(6) 0.077(5) 0.048(4) 0.024(3)
C041 0.067(3) 0.037(2) 0.048(2) -0.004(2) 0.008(2) 0.013(2)
C042 0.070(3) 0.035(2) 0.051(2) -0.006(2) 0.002(2) 0.014(2)
C043 0.048(3) 0.073(4) 0.056(4) 0.008(3) 0.018(3) -0.007(3)
C044 0.099(5) 0.066(4) 0.047(4) 0.003(3) 0.002(4) 0.040(4)
C046 0.102(6) 0.080(5) 0.067(5) 0.028(4) 0.037(4) 0.053(5)
N047 0.165(8) 0.117(7) 0.149(8) 0.071(6) 0.097(7) 0.083(6)
C049 0.050(4) 0.048(4) 0.036(4) 0.009(3) 0.004(3) 0.030(4)
C04A 0.090(7) 0.035(5) 0.025(4) 0.022(4) 0.016(4) 0.021(5)
N04B 0.044(5) 0.104(7) 0.062(6) -0.024(5) -0.006(4) 0.031(5)
N1 0.143(8) 0.043(2) 0.080(4) 0.004(3) 0.072(4) -0.011(4)
C2 0.143(8) 0.043(2) 0.080(4) 0.004(3) 0.072(4) -0.011(4)
C3 0.143(8) 0.043(2) 0.080(4) 0.004(3) 0.072(4) -0.011(4)
N2 0.143(8) 0.043(2) 0.080(4) 0.004(3) 0.072(4) -0.011(4)
C1 0.143(8) 0.043(2) 0.080(4) 0.004(3) 0.072(4) -0.011(4)
C5 0.143(8) 0.043(2) 0.080(4) 0.004(3) 0.072(4) -0.011(4)

loop_
_atom_type_symbol
_atom_type_description
_atom_type_scat_dispersion_real
_atom_type_scat_dispersion_imag
_atom_type_scat_source
C C 0.0033 0.0016 'International Tables Vol C Tables 4.2.6.8 and 6.1.1.4'
H H 0.0000 0.0000 'International Tables Vol C Tables 4.2.6.8 and 6.1.1.4'
F F 0.0171 0.0103 'International Tables Vol C Tables 4.2.6.8 and 6.1.1.4'
Ir Ir -1.4442 7.9887 'International Tables Vol C Tables 4.2.6.8 and 6.1.1.4'
N N 0.0061 0.0033 'International Tables Vol C Tables 4.2.6.8 and 6.1.1.4'
O O 0.0106 0.0060 'International Tables Vol C Tables 4.2.6.8 and 6.1.1.4'
S S 0.1246 0.1234 'International Tables Vol C Tables 4.2.6.8 and 6.1.1.4'

loop_
_geom_angle_atom_site_label_1
_geom_angle_atom_site_label_2
_geom_angle_atom_site_label_3
_geom_angle
_geom_angle_site_symmetry_1
_geom_angle_site_symmetry_3
_geom_angle_publ_flag
O00A Ir01 O007 87.61(9) . . ?
N00C Ir01 O007 104.46(11) . . ?
N00C Ir01 O00A 82.39(11) . . ?
N00D Ir01 O007 80.37(11) . . ?
N00D Ir01 O00A 103.28(11) . . ?
N00D Ir01 N00C 172.84(12) . . ?
C00K Ir01 O007 89.52(12) . . ?
C00K Ir01 O00A 175.13(12) . . ?
C00K Ir01 N00C 94.54(13) . . ?
C00K Ir01 N00D 80.08(13) . . ?
C00N Ir01 O007 175.19(12) . . ?
C00N Ir01 O00A 91.11(12) . . ?
C00N Ir01 N00C 79.95(13) . . ?
C00N Ir01 N00D 95.42(13) . . ?
C00N Ir01 C00K 92.07(14) . . ?
O005 Ir02 O008 58.94(9) . . ?
O005 Ir02 C00T 29.59(10) . . ?
O008 Ir02 C00T 29.41(10) . . ?
N00E Ir02 O005 86.86(11) . . ?
N00E Ir02 O008 104.51(11) . . ?
N00E Ir02 C00T 97.82(12) . . ?
N00G Ir02 O005 96.88(11) . . ?
N00G Ir02 O008 80.12(11) . . ?
N00G Ir02 N00E 175.15(12) . . ?
N00G Ir02 C00T 86.92(12) . . ?
C00L Ir02 O005 107.90(12) . . ?
C00L Ir02 O008 165.16(13) . . ?
C00L Ir02 N00E 80.11(14) . . ?
C00L Ir02 N00G 95.76(14) . . ?
C00L Ir02 C00T 136.84(13) . . ?
C00L Ir02 C01L 87.27(15) . . ?
C01L Ir02 O005 164.80(12) . . ?
C01L Ir02 O008 105.89(12) . . ?
C01L Ir02 N00E 96.97(14) . . ?
C01L Ir02 N00G 80.21(14) . . ?
C01L Ir02 C00T 135.28(13) . . ?
C03Q S003 C01O 91.7(2) . . ?
C00T O005 Ir02 92.3(2) . . ?
C01I O007 Ir01 124.8(2) . . ?
C00T O008 Ir02 89.2(2) . . ?
C026 O00A Ir01 124.5(2) . . ?
C00Q N00C Ir01 112.3(2) . . ?
C00Q N00C C01N 106.6(3) . . ?
C01N N00C Ir01 140.1(2) . . ?
C00P N00D Ir01 111.5(2) . . ?
C00P N00D C02G 106.5(3) . . ?
C02G N00D Ir01 140.4(2) . . ?
C00R N00E Ir02 140.1(3) . . ?
C014 N00E Ir02 112.2(2) . . ?
C014 N00E C00R 106.5(3) . . ?
C00Q N00F C00W 125.5(3) . . ?
C00Q N00F C00X 107.3(3) . . ?
C00X N00F C00W 127.1(3) . . ?
C01C N00G Ir02 112.1(2) . . ?
C01C N00G C024 107.4(3) . . ?
C024 N00G Ir02 137.5(3) . . ?
C00P N00H C01B 122.6(3) . . ?
C00P N00H C023 107.1(3) . . ?
C023 N00H C01B 129.8(3) . . ?
C013 N00I C018 127.7(3) . . ?
C014 N00I C013 107.5(3) . . ?
C014 N00I C018 124.7(3) . . ?
C01C N00J C01G 107.4(3) . . ?
C01C N00J C02O 123.9(3) . . ?
C01G N00J C02O 128.5(3) . . ?
C011 C00K Ir01 126.7(3) . . ?
C011 C00K C01A 117.0(3) . . ?
C01A C00K Ir01 116.3(3) . . ?
C00U C00L Ir02 117.1(3) . . ?
C02R C00L Ir02 125.2(3) . . ?
C02R C00L C00U 117.7(3) . . ?
C00N C00M C00Q 111.1(3) . . ?
C01U C00M C00N 122.1(3) . . ?
C01U C00M C00Q 126.7(3) . . ?
C00M C00N Ir01 116.8(3) . . ?
C02E C00N Ir01 126.6(3) . . ?
C02E C00N C00M 116.5(3) . . ?
C00S C00O C00R 123.1(4) . . ?
C00S C00O C00Y 119.2(4) . . ?
C00Y C00O C00R 117.7(3) . . ?
N00D C00P N00H 110.9(3) . . ?
N00D C00P C01A 118.6(3) . . ?
N00H C00P C01A 130.5(3) . . ?
N00C C00Q N00F 110.9(3) . . ?
N00C C00Q C00M 118.4(3) . . ?
N00F C00Q C00M 130.7(3) . . ?
N00E C00R C00O 130.4(3) . . ?
C013 C00R N00E 109.0(3) . . ?
C013 C00R C00O 120.6(4) . . ?
C00O C00S H00S 119.5 . . ?
C017 C00S C00O 120.9(4) . . ?
C017 C00S H00S 119.5 . . ?
O005 C00T Ir02 58.09(18) . . ?
O005 C00T C012 119.1(3) . . ?
O008 C00T Ir02 61.38(18) . . ?
O008 C00T O005 119.3(3) . . ?
O008 C00T C012 121.6(3) . . ?
C012 C00T Ir02 174.2(3) . . ?
C00L C00U C014 111.5(3) . . ?
C01J C00U C00L 121.2(4) . . ?
C01J C00U C014 127.3(4) . . ?
F006 C00V C011 118.5(3) . . ?
F006 C00V C01D 117.8(3) . . ?
C01D C00V C011 123.7(3) . . ?
C01X C00W N00F 118.9(4) . . ?
C01X C00W C02M 121.7(4) . . ?
C02M C00W N00F 119.4(4) . . ?
N00F C00X C01K 130.2(3) . . ?
C01N C00X N00F 106.7(3) . . ?
C01N C00X C01K 123.0(3) . . ?
C00O C00Y C028 120.7(4) . . ?
C01S C00Y C00O 117.7(4) . . ?
C01S C00Y C028 121.7(4) . . ?
F004 C00Z C02B 117.9(3) . . ?
F004 C00Z C02E 118.1(3) . . ?
C02B C00Z C02E 124.0(3) . . ?
C012 C010 H010 119.8 . . ?
C016 C010 H010 119.8 . . ?
C016 C010 C012 120.3(3) . . ?
C00K C011 H011 120.2 . . ?
C00V C011 C00K 119.6(3) . . ?
C00V C011 H011 120.2 . . ?
C010 C012 C00T 121.5(3) . . ?
C022 C012 C00T 118.0(3) . . ?
C022 C012 C010 120.5(3) . . ?
N00I C013 C036 129.7(4) . . ?
C00R C013 N00I 106.3(3) . . ?
C00R C013 C036 123.7(4) . . ?
N00E C014 N00I 110.6(3) . . ?
N00E C014 C00U 118.8(3) . . ?
N00I C014 C00U 130.4(4) . . ?
C01L C015 H015 120.2 . . ?
C02I C015 H015 120.2 . . ?
C02I C015 C01L 119.5(4) . . ?
C010 C016 C01I 120.0(3) . . ?
C010 C016 C01Z 118.5(4) . . ?
C01Z C016 C01I 121.5(3) . . ?
C00S C017 H017 120.2 . . ?
C00S C017 C02P 119.7(4) . . ?
C02P C017 H017 120.2 . . ?
C02V C018 N00I 119.0(4) . . ?
C034 C018 N00I 119.4(4) . . ?
C034 C018 C02V 121.6(4) . . ?
C01A C019 H019 120.2 . . ?
C01D C019 H019 120.2 . . ?
C01D C019 C01A 119.7(3) . . ?
C00K C01A C00P 110.9(3) . . ?
C019 C01A C00K 121.7(3) . . ?
C019 C01A C00P 127.1(3) . . ?
C029 C01B N00H 118.4(3) . . ?
C02Z C01B N00H 119.7(3) . . ?
C02Z C01B C029 121.7(3) . . ?
N00G C01C N00J 109.9(3) . . ?
N00G C01C C01V 117.8(3) . . ?
N00J C01C C01V 132.3(3) . . ?
C00V C01D C019 118.3(4) . . ?
C00V C01D H01D 120.9 . . ?
C019 C01D H01D 120.9 . . ?
C01F C01E H01E 119.8 . . ?
C01H C01E H01E 119.8 . . ?
C01H C01E C01F 120.4(4) . . ?
C01E C01F C021 119.9(3) . . ?
C01E C01F C024 122.6(3) . . ?
C021 C01F C024 117.3(3) . . ?
N00J C01G C01P 131.2(3) . . ?
C024 C01G N00J 106.0(3) . . ?
C024 C01G C01P 122.7(4) . . ?
C01E C01H H01H 120.1 . . ?
C01E C01H C038 119.8(4) . . ?
C038 C01H H01H 120.1 . . ?
O007 C01I C016 116.2(3) . . ?
O007 C01I C03J 126.6(4) . . ?
C03J C01I C016 117.2(3) . . ?
C00U C01J H01J 120.0 . . ?
C02H C01J C00U 120.0(4) . . ?
C02H C01J H01J 120.0 . . ?
C01Q C01K C00X 115.8(3) . . ?
C037 C01K C00X 124.1(4) . . ?
C037 C01K C01Q 120.1(3) . . ?
C015 C01L Ir02 127.1(3) . . ?
C015 C01L C01V 117.7(3) . . ?
C01V C01L Ir02 115.2(3) . . ?
C01Y C01M H01M 119.1 . . ?
C032 C01M H01M 119.1 . . ?
C032 C01M C01Y 121.7(4) . . ?
N00C C01N C027 129.9(3) . . ?
C00X C01N N00C 108.5(3) . . ?
C00X C01N C027 121.6(3) . . ?
C026 C01O S003 121.8(3) . . ?
C03L C01O S003 111.2(3) . . ?
C03L C01O C026 127.0(4) . . ?
C039 C01P C01G 115.8(4) . . ?
C03E C01P C01G 124.7(4) . . ?
C03E C01P C039 119.4(4) . . ?
C01K C01Q C01W 121.3(3) . . ?
C020 C01Q C01K 117.0(4) . . ?
C020 C01Q C01W 121.7(4) . . ?
C02D C01R C01Y 120.6(3) . . ?
C031 C01R C01Y 121.9(3) . . ?
C031 C01R C02D 117.4(3) . . ?
C00Y C01S H01S 119.1 . . ?
C02P C01S C00Y 121.8(4) . . ?
C02P C01S H01S 119.1 . . ?
C01Z C01T H01T 119.8 . . ?
C01Z C01T C022 120.4(4) . . ?
C022 C01T H01T 119.8 . . ?
C00M C01U H01U 120.1 . . ?
C02B C01U C00M 119.8(3) . . ?
C02B C01U H01U 120.1 . . ?
C01L C01V C01C 111.7(3) . . ?
C02F C01V C01C 127.1(4) . . ?
C02F C01V C01L 121.2(3) . . ?
C027 C01W C01Q 120.8(3) . . ?
C02L C01W C01Q 122.4(4) . . ?
C02L C01W C027 116.8(4) . . ?
C00W C01X H01X 120.5 . . ?
C00W C01X C03F 119.0(4) . . ?
C03F C01X H01X 120.5 . . ?
C01M C01Y C01R 121.6(4) . . ?
C01M C01Y C02K 117.9(3) . . ?
C02K C01Y C01R 120.5(3) . . ?
C016 C01Z H01Z 119.6 . . ?
C01T C01Z C016 120.8(4) . . ?
C01T C01Z H01Z 119.6 . . ?
C01Q C020 H020 119.0 . . ?
C02C C020 C01Q 122.0(4) . . ?
C02C C020 H020 119.0 . . ?
C01F C021 C039 119.9(3) . . ?
C02Y C021 C01F 117.6(4) . . ?
C02Y C021 C039 122.5(4) . . ?
C012 C022 H022 120.3 . . ?
C01T C022 C012 119.4(4) . . ?
C01T C022 H022 120.3 . . ?
N00H C023 C02K 130.6(3) . . ?
C02G C023 N00H 106.3(3) . . ?
C02G C023 C02K 123.1(3) . . ?
N00G C024 C01F 128.9(3) . . ?
C01G C024 N00G 109.2(3) . . ?
C01G C024 C01F 121.7(3) . . ?
C029 C025 H025 119.8 . . ?
C033 C025 H025 119.8 . . ?
C033 C025 C029 120.5(4) . . ?
O00A C026 C01O 116.0(3) . . ?
O00A C026 C03J 127.5(3) . . ?
C03J C026 C01O 116.5(4) . . ?
C01W C027 C01N 116.8(3) . . ?
C02A C027 C01N 123.4(3) . . ?
C02A C027 C01W 119.8(4) . . ?
C036 C028 C00Y 120.4(4) . . ?
C03P C028 C00Y 121.8(4) . . ?
C03P C028 C036 117.8(4) . . ?
C01B C029 C025 118.7(4) . . ?
C01B C029 H029 120.7 . . ?
C025 C029 H029 120.7 . . ?
C027 C02A H02A 119.4 . . ?
C02W C02A C027 121.2(4) . . ?
C02W C02A H02A 119.4 . . ?
C00Z C02B C01U 117.6(3) . . ?
C00Z C02B H02B 121.2 . . ?
C01U C02B H02B 121.2 . . ?
C020 C02C H02C 119.9 . . ?
C020 C02C C02T 120.2(4) . . ?
C02T C02C H02C 119.9 . . ?
C01R C02D C02G 117.3(3) . . ?
C02Q C02D C01R 119.8(3) . . ?
C02Q C02D C02G 122.8(3) . . ?
C00N C02E H02E 120.1 . . ?
C00Z C02E C00N 119.8(3) . . ?
C00Z C02E H02E 120.1 . . ?
C01V C02F H02F 120.0 . . ?
C03G C02F C01V 120.1(4) . . ?
C03G C02F H02F 120.0 . . ?
N00D C02G C02D 129.4(3) . . ?
C023 C02G N00D 109.1(3) . . ?
C023 C02G C02D 121.4(3) . . ?
C01J C02H H02H 121.0 . . ?
C01J C02H C02X 118.0(4) . . ?
C02X C02H H02H 121.0 . . ?
F009 C02I C015 118.0(4) . . ?
F009 C02I C03G 118.2(3) . . ?
C03G C02I C015 123.8(4) . . ?
C02K C02J H02J 119.4 . . ?
C030 C02J H02J 119.4 . . ?
C030 C02J C02K 121.2(4) . . ?
C01Y C02K C023 116.3(3) . . ?
C02J C02K C01Y 119.1(3) . . ?
C02J C02K C023 124.5(4) . . ?
C01W C02L H02L 119.0 . . ?
C03B C02L C01W 122.0(4) . . ?
C03B C02L H02L 119.0 . . ?
C00W C02M H02M 120.6 . . ?
C03D C02M C00W 118.7(4) . . ?
C03D C02M H02M 120.6 . . ?
C02Q C02N H02N 120.0 . . ?
C02Q C02N C02U 120.1(4) . . ?
C02U C02N H02N 120.0 . . ?
C03A C02O N00J 120.9(4) . . ?
C03A C02O C03I 120.7(4) . . ?
C03I C02O N00J 118.3(4) . . ?
C017 C02P H02P 119.8 . . ?
C01S C02P C017 120.5(4) . . ?
C01S C02P H02P 119.8 . . ?
C02D C02Q H02Q 119.7 . . ?
C02N C02Q C02D 120.5(4) . . ?
C02N C02Q H02Q 119.7 . . ?
C00L C02R H02R 120.5 . . ?
C02X C02R C00L 119.1(4) . . ?
C02X C02R H02R 120.5 . . ?
C039 C02S H02S 119.0 . . ?
C03H C02S H02S 119.0 . . ?
C03H C02S C039 122.1(4) . . ?
C02C C02T H02T 119.7 . . ?
C037 C02T C02C 120.6(4) . . ?
C037 C02T H02T 119.7 . . ?
C02N C02U H02U 119.9 . . ?
C031 C02U C02N 120.1(4) . . ?
C031 C02U H02U 119.9 . . ?
C018 C02V H02V 120.7 . . ?
C018 C02V C03T 118.6(5) . . ?
C03T C02V H02V 120.7 . . ?
C02A C02W H02W 120.1 . . ?
C02A C02W C03B 119.8(4) . . ?
C03B C02W H02W 120.1 . . ?
F00B C02X C02H 117.8(4) . . ?
C02R C02X F00B 118.1(4) . . ?
C02R C02X C02H 124.1(4) . . ?
C021 C02Y H02Y 119.5 . . ?
C038 C02Y C021 120.9(4) . . ?
C038 C02Y H02Y 119.5 . . ?
C01B C02Z H02Z 120.7 . . ?
C01B C02Z C03K 118.5(4) . . ?
C03K C02Z H02Z 120.7 . . ?
C02J C030 H030 120.2 . . ?
C02J C030 C032 119.6(4) . . ?
C032 C030 H030 120.2 . . ?
C01R C031 H031 119.1 . . ?
C02U C031 C01R 121.9(4) . . ?
C02U C031 H031 119.1 . . ?
C01M C032 C030 120.4(4) . . ?
C01M C032 H032 119.8 . . ?
C030 C032 H032 119.8 . . ?
C025 C033 H033 120.2 . . ?
C03K C033 C025 119.6(4) . . ?
C03K C033 H033 120.2 . . ?
C018 C034 H034 120.4 . . ?
C018 C034 C041 119.2(5) . . ?
C041 C034 H034 120.4 . . ?
C03M C035 H035 119.9 . . ?
C03P C035 H035 119.9 . . ?
C03P C035 C03M 120.2(4) . . ?
C028 C036 C013 116.4(4) . . ?
C03R C036 C013 124.7(4) . . ?
C03R C036 C028 118.9(4) . . ?
C01K C037 H037 119.9 . . ?
C02T C037 C01K 120.2(4) . . ?
C02T C037 H037 119.9 . . ?
C01H C038 H038 119.4 . . ?
C02Y C038 C01H 121.3(4) . . ?
C02Y C038 H038 119.4 . . ?
C01P C039 C021 121.6(4) . . ?
C02S C039 C01P 117.3(4) . . ?
C02S C039 C021 121.1(4) . . ?
C02O C03A H03A 120.7 . . ?
C02O C03A C03N 118.7(5) . . ?
C03N C03A H03A 120.7 . . ?
C02L C03B C02W 120.0(4) . . ?
C02L C03B H03B 120.0 . . ?
C02W C03B H03B 120.0 . . ?
C03D C03C H03C 119.4 . . ?
C03F C03C H03C 119.4 . . ?
C03F C03C C03D 121.1(4) . . ?
C02M C03D H03D 120.1 . . ?
C03C C03D C02M 119.8(4) . . ?
C03C C03D H03D 120.1 . . ?
C01P C03E H03E 119.7 . . ?
C03O C03E C01P 120.7(4) . . ?
C03O C03E H03E 119.7 . . ?
C01X C03F H03F 120.2 . . ?
C03C C03F C01X 119.7(4) . . ?
C03C C03F H03F 120.2 . . ?
C02F C03G H03G 121.2 . . ?
C02I C03G C02F 117.7(4) . . ?
C02I C03G H03G 121.2 . . ?
C02S C03H H03H 120.0 . . ?
C02S C03H C03O 120.0(4) . . ?
C03O C03H H03H 120.0 . . ?
C02O C03I H03I 120.1 . . ?
C03X C03I C02O 119.9(4) . . ?
C03X C03I H03I 120.1 . . ?
C01I C03J H03J 116.0 . . ?
C026 C03J C01I 128.1(4) . . ?
C026 C03J H03J 116.0 . . ?
C02Z C03K H03K 119.5 . . ?
C033 C03K C02Z 120.9(4) . . ?
C033 C03K H03K 119.5 . . ?
C01O C03L H03L 124.4 . . ?
C01O C03L C03U 111.1(5) . . ?
C03U C03L H03L 124.4 . . ?
C035 C03M H03M 120.1 . . ?
C03R C03M C035 119.9(4) . . ?
C03R C03M H03M 120.1 . . ?
C03A C03N H03N 119.9 . . ?
C03W C03N C03A 120.2(4) . . ?
C03W C03N H03N 119.9 . . ?
C03E C03O C03H 120.5(4) . . ?
C03E C03O H03O 119.8 . . ?
C03H C03O H03O 119.8 . . ?
C028 C03P H03P 119.0 . . ?
C035 C03P C028 122.0(4) . . ?
C035 C03P H03P 119.0 . . ?
S003 C03Q H03Q 123.5 . . ?
C03U C03Q S003 113.0(4) . . ?
C03U C03Q H03Q 123.5 . . ?
C036 C03R H03R 119.4 . . ?
C03M C03R C036 121.1(4) . . ?
C03M C03R H03R 119.4 . . ?
N040 C03S C043 178.7(7) . . ?
C02V C03T H03T 120.2 . . ?
C042 C03T C02V 119.6(5) . . ?
C042 C03T H03T 120.2 . . ?
C03L C03U H03U 123.5 . . ?
C03Q C03U C03L 112.9(4) . . ?
C03Q C03U H03U 123.5 . . ?
H03S C03V H03V 109.5 . . ?
H03S C03V H03Y 109.5 . . ?
H03V C03V H03Y 109.5 . . ?
C03Y C03V H03S 109.5 . . ?
C03Y C03V H03V 109.5 . . ?
C03Y C03V H03Y 109.5 . . ?
C03N C03W H03W 119.5 . . ?
C03X C03W C03N 121.1(4) . . ?
C03X C03W H03W 119.5 . . ?
C03I C03X H03X 120.3 . . ?
C03W C03X C03I 119.4(5) . . ?
C03W C03X H03X 120.3 . . ?
N03Z C03Y C03V 178.9(8) . . ?
C034 C041 H041 120.0 . . ?
C042 C041 C034 119.9(6) . . ?
C042 C041 H041 120.0 . . ?
C03T C042 H042 119.4 . . ?
C041 C042 C03T 121.2(5) . . ?
C041 C042 H042 119.4 . . ?
C03S C043 H04A 109.5 . . ?
C03S C043 H04B 109.5 . . ?
C03S C043 H04C 109.5 . . ?
H04A C043 H04B 109.5 . . ?
H04A C043 H04C 109.5 . . ?
H04B C043 H04C 109.5 . . ?
H04D C044 H04E 109.5 . . ?
H04D C044 H04F 109.5 . . ?
H04E C044 H04F 109.5 . . ?
C046 C044 H04D 109.5 . . ?
C046 C044 H04E 109.5 . . ?
C046 C044 H04F 109.5 . . ?
N047 C046 C044 178.3(9) . . ?
N04B C049 C04A 175.5(14) . . ?
C049 C04A H04G 109.5 . . ?
C049 C04A H04H 109.5 . . ?
C049 C04A H04I 109.5 . . ?
H04G C04A H04H 109.5 . . ?
H04G C04A H04I 109.5 . . ?
H04H C04A H04I 109.5 . . ?
N1 C2 C3 171(2) . . ?
C2 C3 H3A 109.5 . . ?
C2 C3 H3B 109.5 . . ?
C2 C3 H3C 109.5 . . ?
H3A C3 H3B 109.5 . . ?
H3A C3 H3C 109.5 . . ?
H3B C3 H3C 109.5 . . ?
N2 C1 C5 177.2(19) . . ?
C1 C5 H5A 109.5 . . ?
C1 C5 H5B 109.5 . . ?
C1 C5 H5C 109.5 . . ?
H5A C5 H5B 109.5 . . ?
H5A C5 H5C 109.5 . . ?
H5B C5 H5C 109.5 . . ?

loop_
_geom_bond_atom_site_label_1
_geom_bond_atom_site_label_2
_geom_bond_distance
_geom_bond_site_symmetry_2
_geom_bond_publ_flag
Ir01 O007 2.167(3) . ?
Ir01 O00A 2.162(2) . ?
Ir01 N00C 2.078(3) . ?
Ir01 N00D 2.078(3) . ?
Ir01 C00K 1.987(4) . ?
Ir01 C00N 1.986(4) . ?
Ir02 O005 2.194(2) . ?
Ir02 O008 2.267(3) . ?
Ir02 N00E 2.091(3) . ?
Ir02 N00G 2.057(3) . ?
Ir02 C00L 1.980(4) . ?
Ir02 C00T 2.583(4) . ?
Ir02 C01L 1.999(4) . ?
S003 C01O 1.715(4) . ?
S003 C03Q 1.698(5) . ?
F004 C00Z 1.369(4) . ?
O005 C00T 1.276(4) . ?
F006 C00V 1.364(4) . ?
O007 C01I 1.271(4) . ?
O008 C00T 1.268(4) . ?
F009 C02I 1.370(4) . ?
O00A C026 1.265(5) . ?
F00B C02X 1.371(5) . ?
N00C C00Q 1.340(5) . ?
N00C C01N 1.392(5) . ?
N00D C00P 1.343(5) . ?
N00D C02G 1.384(5) . ?
N00E C00R 1.393(5) . ?
N00E C014 1.346(5) . ?
N00F C00Q 1.359(5) . ?
N00F C00W 1.443(5) . ?
N00F C00X 1.391(5) . ?
N00G C01C 1.340(5) . ?
N00G C024 1.380(5) . ?
N00H C00P 1.359(5) . ?
N00H C01B 1.447(4) . ?
N00H C023 1.400(5) . ?
N00I C013 1.395(5) . ?
N00I C014 1.362(5) . ?
N00I C018 1.447(5) . ?
N00J C01C 1.371(5) . ?
N00J C01G 1.402(5) . ?
N00J C02O 1.435(5) . ?
C00K C011 1.401(5) . ?
C00K C01A 1.421(5) . ?
C00L C00U 1.420(5) . ?
C00L C02R 1.398(5) . ?
C00M C00N 1.418(5) . ?
C00M C00Q 1.456(5) . ?
C00M C01U 1.400(5) . ?
C00N C02E 1.402(5) . ?
C00O C00R 1.435(5) . ?
C00O C00S 1.413(5) . ?
C00O C00Y 1.424(5) . ?
C00P C01A 1.456(5) . ?
C00R C013 1.381(6) . ?
C00S H00S 0.9500 . ?
C00S C017 1.373(6) . ?
C00T C012 1.484(5) . ?
C00U C014 1.446(5) . ?
C00U C01J 1.403(5) . ?
C00V C011 1.377(5) . ?
C00V C01D 1.376(5) . ?
C00W C01X 1.380(6) . ?
C00W C02M 1.388(6) . ?
C00X C01K 1.444(5) . ?
C00X C01N 1.382(5) . ?
C00Y C01S 1.407(6) . ?
C00Y C028 1.468(6) . ?
C00Z C02B 1.373(5) . ?
C00Z C02E 1.379(5) . ?
C010 H010 0.9500 . ?
C010 C012 1.392(5) . ?
C010 C016 1.388(5) . ?
C011 H011 0.9500 . ?
C012 C022 1.388(5) . ?
C013 C036 1.437(6) . ?
C015 H015 0.9500 . ?
C015 C01L 1.385(5) . ?
C015 C02I 1.376(5) . ?
C016 C01I 1.504(5) . ?
C016 C01Z 1.404(6) . ?
C017 H017 0.9500 . ?
C017 C02P 1.395(6) . ?
C018 C02V 1.381(6) . ?
C018 C034 1.376(6) . ?
C019 H019 0.9500 . ?
C019 C01A 1.400(5) . ?
C019 C01D 1.381(5) . ?
C01B C029 1.384(5) . ?
C01B C02Z 1.378(5) . ?
C01C C01V 1.449(5) . ?
C01D H01D 0.9500 . ?
C01E H01E 0.9500 . ?
C01E C01F 1.409(5) . ?
C01E C01H 1.366(6) . ?
C01F C021 1.421(5) . ?
C01F C024 1.433(5) . ?
C01G C01P 1.443(5) . ?
C01G C024 1.378(5) . ?
C01H H01H 0.9500 . ?
C01H C038 1.387(6) . ?
C01I C03J 1.396(5) . ?
C01J H01J 0.9500 . ?
C01J C02H 1.376(6) . ?
C01K C01Q 1.422(5) . ?
C01K C037 1.412(5) . ?
C01L C01V 1.421(5) . ?
C01M H01M 0.9500 . ?
C01M C01Y 1.403(5) . ?
C01M C032 1.369(6) . ?
C01N C027 1.436(5) . ?
C01O C026 1.489(5) . ?
C01O C03L 1.373(6) . ?
C01P C039 1.419(6) . ?
C01P C03E 1.414(6) . ?
C01Q C01W 1.457(6) . ?
C01Q C020 1.409(5) . ?
C01R C01Y 1.470(5) . ?
C01R C02D 1.418(5) . ?
C01R C031 1.410(5) . ?
C01S H01S 0.9500 . ?
C01S C02P 1.366(6) . ?
C01T H01T 0.9500 . ?
C01T C01Z 1.377(6) . ?
C01T C022 1.384(5) . ?
C01U H01U 0.9500 . ?
C01U C02B 1.388(5) . ?
C01V C02F 1.395(5) . ?
C01W C027 1.423(5) . ?
C01W C02L 1.415(6) . ?
C01X H01X 0.9500 . ?
C01X C03F 1.389(6) . ?
C01Y C02K 1.422(5) . ?
C01Z H01Z 0.9500 . ?
C020 H020 0.9500 . ?
C020 C02C 1.371(6) . ?
C021 C02Y 1.407(6) . ?
C021 C039 1.466(6) . ?
C022 H022 0.9500 . ?
C023 C02G 1.378(5) . ?
C023 C02K 1.441(5) . ?
C025 H025 0.9500 . ?
C025 C029 1.391(5) . ?
C025 C033 1.384(6) . ?
C026 C03J 1.392(5) . ?
C027 C02A 1.402(5) . ?
C028 C036 1.421(6) . ?
C028 C03P 1.406(6) . ?
C029 H029 0.9500 . ?
C02A H02A 0.9500 . ?
C02A C02W 1.368(6) . ?
C02B H02B 0.9500 . ?
C02C H02C 0.9500 . ?
C02C C02T 1.383(6) . ?
C02D C02G 1.433(5) . ?
C02D C02Q 1.411(5) . ?
C02E H02E 0.9500 . ?
C02F H02F 0.9500 . ?
C02F C03G 1.385(5) . ?
C02H H02H 0.9500 . ?
C02H C02X 1.380(6) . ?
C02I C03G 1.376(6) . ?
C02J H02J 0.9500 . ?
C02J C02K 1.408(5) . ?
C02J C030 1.371(6) . ?
C02L H02L 0.9500 . ?
C02L C03B 1.372(6) . ?
C02M H02M 0.9500 . ?
C02M C03D 1.388(6) . ?
C02N H02N 0.9500 . ?
C02N C02Q 1.375(5) . ?
C02N C02U 1.394(6) . ?
C02O C03A 1.377(6) . ?
C02O C03I 1.393(6) . ?
C02P H02P 0.9500 . ?
C02Q H02Q 0.9500 . ?
C02R H02R 0.9500 . ?
C02R C02X 1.371(6) . ?
C02S H02S 0.9500 . ?
C02S C039 1.415(6) . ?
C02S C03H 1.367(6) . ?
C02T H02T 0.9500 . ?
C02T C037 1.372(6) . ?
C02U H02U 0.9500 . ?
C02U C031 1.373(6) . ?
C02V H02V 0.9500 . ?
C02V C03T 1.398(7) . ?
C02W H02W 0.9500 . ?
C02W C03B 1.395(6) . ?
C02Y H02Y 0.9500 . ?
C02Y C038 1.367(6) . ?
C02Z H02Z 0.9500 . ?
C02Z C03K 1.391(6) . ?
C030 H030 0.9500 . ?
C030 C032 1.396(6) . ?
C031 H031 0.9500 . ?
C032 H032 0.9500 . ?
C033 H033 0.9500 . ?
C033 C03K 1.377(6) . ?
C034 H034 0.9500 . ?
C034 C041 1.385(7) . ?
C035 H035 0.9500 . ?
C035 C03M 1.381(7) . ?
C035 C03P 1.371(6) . ?
C036 C03R 1.410(6) . ?
C037 H037 0.9500 . ?
C038 H038 0.9500 . ?
C03A H03A 0.9500 . ?
C03A C03N 1.400(6) . ?
C03B H03B 0.9500 . ?
C03C H03C 0.9500 . ?
C03C C03D 1.383(7) . ?
C03C C03F 1.378(7) . ?
C03D H03D 0.9500 . ?
C03E H03E 0.9500 . ?
C03E C03O 1.372(6) . ?
C03F H03F 0.9500 . ?
C03G H03G 0.9500 . ?
C03H H03H 0.9500 . ?
C03H C03O 1.384(6) . ?
C03I H03I 0.9500 . ?
C03I C03X 1.388(6) . ?
C03J H03J 0.9500 . ?
C03K H03K 0.9500 . ?
C03L H03L 0.9500 . ?
C03L C03U 1.439(6) . ?
C03M H03M 0.9500 . ?
C03M C03R 1.380(6) . ?
C03N H03N 0.9500 . ?
C03N C03W 1.377(8) . ?
C03O H03O 0.9500 . ?
C03P H03P 0.9500 . ?
C03Q H03Q 0.9500 . ?
C03Q C03U 1.319(7) . ?
C03R H03R 0.9500 . ?
C03S N040 1.134(7) . ?
C03S C043 1.435(8) . ?
C03T H03T 0.9500 . ?
C03T C042 1.375(8) . ?
C03U H03U 0.9500 . ?
C03V H03S 0.9800 . ?
C03V H03V 0.9800 . ?
C03V H03Y 0.9800 . ?
C03V C03Y 1.422(7) . ?
C03W H03W 0.9500 . ?
C03W C03X 1.369(7) . ?
C03X H03X 0.9500 . ?
C03Y N03Z 1.131(7) . ?
C041 H041 0.9500 . ?
C041 C042 1.368(9) . ?
C042 H042 0.9500 . ?
C043 H04A 0.9800 . ?
C043 H04B 0.9800 . ?
C043 H04C 0.9800 . ?
C044 H04D 0.9800 . ?
C044 H04E 0.9800 . ?
C044 H04F 0.9800 . ?
C044 C046 1.448(11) . ?
C046 N047 1.154(11) . ?
C049 C04A 1.369(14) . ?
C049 N04B 1.057(13) . ?
C04A H04G 0.9800 . ?
C04A H04H 0.9800 . ?
C04A H04I 0.9800 . ?
N1 C2 1.170(10) . ?
C2 C3 1.42(2) . ?
C3 H3A 0.9800 . ?
C3 H3B 0.9800 . ?
C3 H3C 0.9800 . ?
N2 C1 1.199(9) . ?
C1 C5 1.49(2) . ?
C5 H5A 0.9800 . ?
C5 H5B 0.9800 . ?
C5 H5C 0.9800 . ?

loop_
_geom_torsion_atom_site_label_1
_geom_torsion_atom_site_label_2
_geom_torsion_atom_site_label_3
_geom_torsion_atom_site_label_4
_geom_torsion
_geom_torsion_site_symmetry_1
_geom_torsion_site_symmetry_2
_geom_torsion_site_symmetry_3
_geom_torsion_site_symmetry_4
_geom_torsion_publ_flag
Ir01 O007 C01I C016 175.3(2) . . . . ?
Ir01 O007 C01I C03J -4.0(5) . . . . ?
Ir01 O00A C026 C01O -176.1(2) . . . . ?
Ir01 O00A C026 C03J 4.4(6) . . . . ?
Ir01 N00C C00Q N00F 168.7(2) . . . . ?
Ir01 N00C C00Q C00M -12.5(4) . . . . ?
Ir01 N00C C01N C00X -164.0(3) . . . . ?
Ir01 N00C C01N C027 18.0(6) . . . . ?
Ir01 N00D C00P N00H 166.4(2) . . . . ?
Ir01 N00D C00P C01A -16.1(4) . . . . ?
Ir01 N00D C02G C023 -161.1(3) . . . . ?
Ir01 N00D C02G C02D 21.7(6) . . . . ?
Ir01 C00K C011 C00V 176.7(3) . . . . ?
Ir01 C00K C01A C00P 6.2(4) . . . . ?
Ir01 C00K C01A C019 -178.1(3) . . . . ?
Ir01 C00N C02E C00Z 179.6(3) . . . . ?
Ir02 O005 C00T O008 -5.0(3) . . . . ?
Ir02 O005 C00T C012 174.1(3) . . . . ?
Ir02 O008 C00T O005 4.9(3) . . . . ?
Ir02 O008 C00T C012 -174.2(3) . . . . ?
Ir02 N00E C00R C00O -16.7(7) . . . . ?
Ir02 N00E C00R C013 163.9(3) . . . . ?
Ir02 N00E C014 N00I -169.2(2) . . . . ?
Ir02 N00E C014 C00U 6.0(4) . . . . ?
Ir02 N00G C01C N00J -161.9(2) . . . . ?
Ir02 N00G C01C C01V 18.7(4) . . . . ?
Ir02 N00G C024 C01F -30.6(6) . . . . ?
Ir02 N00G C024 C01G 154.5(3) . . . . ?
Ir02 C00L C00U C014 1.7(4) . . . . ?
Ir02 C00L C00U C01J 178.8(3) . . . . ?
Ir02 C00L C02R C02X -177.3(3) . . . . ?
Ir02 C01L C01V C01C -2.9(4) . . . . ?
Ir02 C01L C01V C02F 179.2(3) . . . . ?
S003 C01O C026 O00A 164.9(3) . . . . ?
S003 C01O C026 C03J -15.6(5) . . . . ?
S003 C01O C03L C03U -1.5(5) . . . . ?
S003 C03Q C03U C03L -1.9(6) . . . . ?
F004 C00Z C02B C01U -179.0(3) . . . . ?
F004 C00Z C02E C00N 178.2(3) . . . . ?
O005 C00T C012 C010 157.4(3) . . . . ?
O005 C00T C012 C022 -22.4(5) . . . . ?
F006 C00V C011 C00K -179.1(3) . . . . ?
F006 C00V C01D C019 -179.8(3) . . . . ?
O007 C01I C03J C026 -5.1(7) . . . . ?
O008 C00T C012 C010 -23.5(5) . . . . ?
O008 C00T C012 C022 156.7(4) . . . . ?
F009 C02I C03G C02F -179.7(4) . . . . ?
O00A C026 C03J C01I 4.9(7) . . . . ?
N00C C01N C027 C01W -172.8(4) . . . . ?
N00C C01N C027 C02A 9.9(6) . . . . ?
N00D C00P C01A C00K 7.1(5) . . . . ?
N00D C00P C01A C019 -168.3(4) . . . . ?
N00E C00R C013 N00I 1.9(4) . . . . ?
N00E C00R C013 C036 -173.9(4) . . . . ?
N00F C00W C01X C03F 177.6(3) . . . . ?
N00F C00W C02M C03D -177.2(4) . . . . ?
N00F C00X C01K C01Q 177.5(4) . . . . ?
N00F C00X C01K C037 -0.7(6) . . . . ?
N00F C00X C01N N00C -2.6(4) . . . . ?
N00F C00X C01N C027 175.6(3) . . . . ?
N00G C01C C01V C01L -10.8(5) . . . . ?
N00G C01C C01V C02F 166.9(4) . . . . ?
N00H C00P C01A C00K -176.0(4) . . . . ?
N00H C00P C01A C019 8.6(7) . . . . ?
N00H C01B C029 C025 -173.0(3) . . . . ?
N00H C01B C02Z C03K 174.4(3) . . . . ?
N00H C023 C02G N00D -1.7(4) . . . . ?
N00H C023 C02G C02D 175.8(3) . . . . ?
N00H C023 C02K C01Y 174.4(4) . . . . ?
N00H C023 C02K C02J -3.1(7) . . . . ?
N00I C013 C036 C028 -176.1(4) . . . . ?
N00I C013 C036 C03R 1.4(7) . . . . ?
N00I C018 C02V C03T -179.0(4) . . . . ?
N00I C018 C034 C041 -179.7(4) . . . . ?
N00J C01C C01V C01L 170.0(4) . . . . ?
N00J C01C C01V C02F -12.2(7) . . . . ?
N00J C01G C01P C039 -179.7(4) . . . . ?
N00J C01G C01P C03E -2.8(7) . . . . ?
N00J C01G C024 N00G 3.1(4) . . . . ?
N00J C01G C024 C01F -172.3(3) . . . . ?
N00J C02O C03A C03N 179.6(4) . . . . ?
N00J C02O C03I C03X 179.1(4) . . . . ?
C00L C00U C014 N00E -5.2(5) . . . . ?
C00L C00U C014 N00I 168.9(4) . . . . ?
C00L C00U C01J C02H -1.0(6) . . . . ?
C00L C02R C02X F00B 179.6(4) . . . . ?
C00L C02R C02X C02H -1.5(7) . . . . ?
C00M C00N C02E C00Z 1.8(5) . . . . ?
C00M C01U C02B C00Z -0.3(6) . . . . ?
C00N C00M C00Q N00C 6.8(5) . . . . ?
C00N C00M C00Q N00F -174.8(4) . . . . ?
C00N C00M C01U C02B 1.4(6) . . . . ?
C00O C00R C013 N00I -177.5(3) . . . . ?
C00O C00R C013 C036 6.7(6) . . . . ?
C00O C00S C017 C02P 3.4(6) . . . . ?
C00O C00Y C01S C02P 2.1(6) . . . . ?
C00O C00Y C028 C036 6.0(6) . . . . ?
C00O C00Y C028 C03P -171.6(4) . . . . ?
C00P N00D C02G C023 2.5(4) . . . . ?
C00P N00D C02G C02D -174.8(4) . . . . ?
C00P N00H C01B C029 71.6(5) . . . . ?
C00P N00H C01B C02Z -103.5(4) . . . . ?
C00P N00H C023 C02G 0.2(4) . . . . ?
C00P N00H C023 C02K -177.2(4) . . . . ?
C00Q N00C C01N C00X 3.1(4) . . . . ?
C00Q N00C C01N C027 -174.9(4) . . . . ?
C00Q N00F C00W C01X 82.3(5) . . . . ?
C00Q N00F C00W C02M -98.8(4) . . . . ?
C00Q N00F C00X C01K -173.8(4) . . . . ?
C00Q N00F C00X C01N 1.2(4) . . . . ?
C00Q C00M C00N Ir01 2.8(4) . . . . ?
C00Q C00M C00N C02E -179.1(3) . . . . ?
C00Q C00M C01U C02B 177.9(4) . . . . ?
C00R N00E C014 N00I 0.9(4) . . . . ?
C00R N00E C014 C00U 176.1(3) . . . . ?
C00R C00O C00S C017 177.0(4) . . . . ?
C00R C00O C00Y C01S -179.7(3) . . . . ?
C00R C00O C00Y C028 -0.8(5) . . . . ?
C00R C013 C036 C028 -1.4(6) . . . . ?
C00R C013 C036 C03R 176.1(4) . . . . ?
C00S C00O C00R N00E -5.4(6) . . . . ?
C00S C00O C00R C013 173.9(4) . . . . ?
C00S C00O C00Y C01S 0.9(5) . . . . ?
C00S C00O C00Y C028 179.9(3) . . . . ?
C00S C017 C02P C01S -0.3(6) . . . . ?
C00T C012 C022 C01T 178.0(4) . . . . ?
C00U C00L C02R C02X -0.5(6) . . . . ?
C00U C01J C02H C02X -0.9(6) . . . . ?
C00W N00F C00Q N00C -176.1(3) . . . . ?
C00W N00F C00Q C00M 5.4(6) . . . . ?
C00W N00F C00X C01K 2.9(6) . . . . ?
C00W N00F C00X C01N 177.9(3) . . . . ?
C00W C01X C03F C03C -0.1(6) . . . . ?
C00W C02M C03D C03C -0.7(6) . . . . ?
C00X N00F C00Q N00C 0.7(4) . . . . ?
C00X N00F C00Q C00M -177.8(4) . . . . ?
C00X N00F C00W C01X -93.8(5) . . . . ?
C00X N00F C00W C02M 85.0(5) . . . . ?
C00X C01K C01Q C01W 1.5(5) . . . . ?
C00X C01K C01Q C020 -179.3(3) . . . . ?
C00X C01K C037 C02T 177.8(4) . . . . ?
C00X C01N C027 C01W 9.4(5) . . . . ?
C00X C01N C027 C02A -167.9(4) . . . . ?
C00Y C00O C00R N00E 175.4(4) . . . . ?
C00Y C00O C00R C013 -5.3(5) . . . . ?
C00Y C00O C00S C017 -3.7(6) . . . . ?
C00Y C01S C02P C017 -2.5(6) . . . . ?
C00Y C028 C036 C013 -4.8(6) . . . . ?
C00Y C028 C036 C03R 177.5(4) . . . . ?
C00Y C028 C03P C035 -179.8(4) . . . . ?
C010 C012 C022 C01T -1.8(6) . . . . ?
C010 C016 C01I O007 -24.8(5) . . . . ?
C010 C016 C01I C03J 154.5(4) . . . . ?
C010 C016 C01Z C01T -2.1(6) . . . . ?
C011 C00K C01A C00P -175.9(3) . . . . ?
C011 C00K C01A C019 -0.2(5) . . . . ?
C011 C00V C01D C019 0.1(6) . . . . ?
C012 C010 C016 C01I -177.3(3) . . . . ?
C012 C010 C016 C01Z 1.8(6) . . . . ?
C013 N00I C014 N00E 0.2(4) . . . . ?
C013 N00I C014 C00U -174.2(4) . . . . ?
C013 N00I C018 C02V -97.2(5) . . . . ?
C013 N00I C018 C034 83.2(6) . . . . ?
C013 C036 C03R C03M -174.1(5) . . . . ?
C014 N00E C00R C00O 177.6(4) . . . . ?
C014 N00E C00R C013 -1.8(4) . . . . ?
C014 N00I C013 C00R -1.3(4) . . . . ?
C014 N00I C013 C036 174.1(4) . . . . ?
C014 N00I C018 C02V 85.2(5) . . . . ?
C014 N00I C018 C034 -94.4(5) . . . . ?
C014 C00U C01J C02H 175.5(4) . . . . ?
C015 C01L C01V C01C 179.2(3) . . . . ?
C015 C01L C01V C02F 1.3(6) . . . . ?
C015 C02I C03G C02F 1.5(7) . . . . ?
C016 C010 C012 C00T -179.7(3) . . . . ?
C016 C010 C012 C022 0.1(6) . . . . ?
C016 C01I C03J C026 175.7(4) . . . . ?
C018 N00I C013 C00R -179.2(4) . . . . ?
C018 N00I C013 C036 -3.8(7) . . . . ?
C018 N00I C014 N00E 178.2(4) . . . . ?
C018 N00I C014 C00U 3.8(7) . . . . ?
C018 C02V C03T C042 -1.4(7) . . . . ?
C018 C034 C041 C042 -1.3(8) . . . . ?
C01A C00K C011 C00V -0.9(5) . . . . ?
C01A C019 C01D C00V -1.2(6) . . . . ?
C01B N00H C00P N00D -171.1(3) . . . . ?
C01B N00H C00P C01A 11.8(6) . . . . ?
C01B N00H C023 C02G 172.0(4) . . . . ?
C01B N00H C023 C02K -5.4(7) . . . . ?
C01B C02Z C03K C033 -1.4(6) . . . . ?
C01C N00G C024 C01F 171.8(4) . . . . ?
C01C N00G C024 C01G -3.1(4) . . . . ?
C01C N00J C01G C01P 174.8(4) . . . . ?
C01C N00J C01G C024 -1.9(4) . . . . ?
C01C N00J C02O C03A 111.1(5) . . . . ?
C01C N00J C02O C03I -67.7(5) . . . . ?
C01C C01V C02F C03G -178.4(4) . . . . ?
C01D C00V C011 C00K 0.9(6) . . . . ?
C01D C019 C01A C00K 1.3(6) . . . . ?
C01D C019 C01A C00P 176.3(4) . . . . ?
C01E C01F C021 C02Y 4.0(6) . . . . ?
C01E C01F C021 C039 -173.8(4) . . . . ?
C01E C01F C024 N00G -8.2(6) . . . . ?
C01E C01F C024 C01G 166.2(4) . . . . ?
C01E C01H C038 C02Y 1.8(7) . . . . ?
C01F C01E C01H C038 1.0(6) . . . . ?
C01F C021 C02Y C038 -1.2(6) . . . . ?
C01F C021 C039 C01P 4.7(6) . . . . ?
C01F C021 C039 C02S -176.2(4) . . . . ?
C01G N00J C01C N00G 0.0(4) . . . . ?
C01G N00J C01C C01V 179.2(4) . . . . ?
C01G N00J C02O C03A -75.1(5) . . . . ?
C01G N00J C02O C03I 106.1(5) . . . . ?
C01G C01P C039 C021 -4.1(6) . . . . ?
C01G C01P C039 C02S 176.7(4) . . . . ?
C01G C01P C03E C03O -177.4(4) . . . . ?
C01H C01E C01F C021 -4.0(6) . . . . ?
C01H C01E C01F C024 -179.7(4) . . . . ?
C01I C016 C01Z C01T 176.9(4) . . . . ?
C01J C00U C014 N00E 178.0(4) . . . . ?
C01J C00U C014 N00I -8.0(7) . . . . ?
C01J C02H C02X F00B -178.9(4) . . . . ?
C01J C02H C02X C02R 2.2(7) . . . . ?
C01K C00X C01N N00C 172.9(3) . . . . ?
C01K C00X C01N C027 -8.9(6) . . . . ?
C01K C01Q C01W C027 -0.5(6) . . . . ?
C01K C01Q C01W C02L 179.1(4) . . . . ?
C01K C01Q C020 C02C 2.0(6) . . . . ?
C01L C015 C02I F009 -179.8(4) . . . . ?
C01L C015 C02I C03G -1.1(7) . . . . ?
C01L C01V C02F C03G -0.8(6) . . . . ?
C01M C01Y C02K C023 -174.1(3) . . . . ?
C01M C01Y C02K C02J 3.5(6) . . . . ?
C01N N00C C00Q N00F -2.3(4) . . . . ?
C01N N00C C00Q C00M 176.4(3) . . . . ?
C01N C00X C01K C01Q 3.2(5) . . . . ?
C01N C00X C01K C037 -175.1(4) . . . . ?
C01N C027 C02A C02W -177.3(4) . . . . ?
C01O S003 C03Q C03U 0.9(5) . . . . ?
C01O C026 C03J C01I -174.6(4) . . . . ?
C01O C03L C03U C03Q 2.2(6) . . . . ?
C01P C01G C024 N00G -174.0(3) . . . . ?
C01P C01G C024 C01F 10.6(6) . . . . ?
C01P C03E C03O C03H 0.7(7) . . . . ?
C01Q C01K C037 C02T -0.4(6) . . . . ?
C01Q C01W C027 C01N -4.8(5) . . . . ?
C01Q C01W C027 C02A 172.7(4) . . . . ?
C01Q C01W C02L C03B -176.2(4) . . . . ?
C01Q C020 C02C C02T -1.5(6) . . . . ?
C01R C01Y C02K C023 7.7(5) . . . . ?
C01R C01Y C02K C02J -174.7(4) . . . . ?
C01R C02D C02G N00D -172.8(4) . . . . ?
C01R C02D C02G C023 10.2(5) . . . . ?
C01R C02D C02Q C02N 3.3(6) . . . . ?
C01S C00Y C028 C036 -175.1(4) . . . . ?
C01S C00Y C028 C03P 7.3(6) . . . . ?
C01U C00M C00N Ir01 179.8(3) . . . . ?
C01U C00M C00N C02E -2.1(5) . . . . ?
C01U C00M C00Q N00C -170.0(4) . . . . ?
C01U C00M C00Q N00F 8.4(6) . . . . ?
C01V C02F C03G C02I -0.5(6) . . . . ?
C01W C01Q C020 C02C -178.8(4) . . . . ?
C01W C027 C02A C02W 5.4(6) . . . . ?
C01W C02L C03B C02W 1.8(7) . . . . ?
C01X C00W C02M C03D 1.7(6) . . . . ?
C01Y C01M C032 C030 -0.3(7) . . . . ?
C01Y C01R C02D C02G -5.1(5) . . . . ?
C01Y C01R C02D C02Q 172.5(3) . . . . ?
C01Y C01R C031 C02U -174.1(4) . . . . ?
C01Z C016 C01I O007 156.1(4) . . . . ?
C01Z C016 C01I C03J -24.5(6) . . . . ?
C01Z C01T C022 C012 1.4(6) . . . . ?
C020 C01Q C01W C027 -179.6(4) . . . . ?
C020 C01Q C01W C02L 0.0(6) . . . . ?
C020 C02C C02T C037 0.0(6) . . . . ?
C021 C01F C024 N00G 175.9(4) . . . . ?
C021 C01F C024 C01G -9.7(5) . . . . ?
C021 C02Y C038 C01H -1.7(7) . . . . ?
C022 C01T C01Z C016 0.5(7) . . . . ?
C023 N00H C00P N00D 1.4(4) . . . . ?
C023 N00H C00P C01A -175.7(4) . . . . ?
C023 N00H C01B C029 -99.1(5) . . . . ?
C023 N00H C01B C02Z 85.8(5) . . . . ?
C024 N00G C01C N00J 1.9(4) . . . . ?
C024 N00G C01C C01V -177.4(3) . . . . ?
C024 C01F C021 C02Y 179.9(4) . . . . ?
C024 C01F C021 C039 2.1(5) . . . . ?
C024 C01G C01P C039 -3.4(6) . . . . ?
C024 C01G C01P C03E 173.4(4) . . . . ?
C025 C033 C03K C02Z 1.7(6) . . . . ?
C026 C01O C03L C03U 179.0(4) . . . . ?
C027 C01W C02L C03B 3.5(6) . . . . ?
C027 C02A C02W C03B 0.1(7) . . . . ?
C028 C00Y C01S C02P -176.8(4) . . . . ?
C028 C036 C03R C03M 3.3(7) . . . . ?
C029 C01B C02Z C03K -0.5(6) . . . . ?
C029 C025 C033 C03K -0.1(6) . . . . ?
C02A C02W C03B C02L -3.7(7) . . . . ?
C02B C00Z C02E C00N -0.8(6) . . . . ?
C02C C02T C037 C01K 1.0(6) . . . . ?
C02D C01R C01Y C01M 178.0(4) . . . . ?
C02D C01R C01Y C02K -3.9(6) . . . . ?
C02D C01R C031 C02U 3.1(6) . . . . ?
C02E C00Z C02B C01U 0.0(6) . . . . ?
C02G N00D C00P N00H -2.4(4) . . . . ?
C02G N00D C00P C01A 175.1(3) . . . . ?
C02G C023 C02K C01Y -2.7(5) . . . . ?
C02G C023 C02K C02J 179.8(4) . . . . ?
C02G C02D C02Q C02N -179.3(4) . . . . ?
C02I C015 C01L Ir02 -178.0(3) . . . . ?
C02I C015 C01L C01V -0.3(6) . . . . ?
C02J C030 C032 C01M 1.9(7) . . . . ?
C02K C023 C02G N00D 176.0(3) . . . . ?
C02K C023 C02G C02D -6.5(6) . . . . ?
C02K C02J C030 C032 -0.8(7) . . . . ?
C02L C01W C027 C01N 175.6(3) . . . . ?
C02L C01W C027 C02A -7.0(5) . . . . ?
C02M C00W C01X C03F -1.2(6) . . . . ?
C02N C02U C031 C01R 0.1(6) . . . . ?
C02O N00J C01C N00G 174.9(3) . . . . ?
C02O N00J C01C C01V -5.9(7) . . . . ?
C02O N00J C01G C01P 0.3(7) . . . . ?
C02O N00J C01G C024 -176.5(4) . . . . ?
C02O C03A C03N C03W 2.2(7) . . . . ?
C02O C03I C03X C03W 0.4(6) . . . . ?
C02Q C02D C02G N00D 9.7(6) . . . . ?
C02Q C02D C02G C023 -167.3(4) . . . . ?
C02Q C02N C02U C031 -1.6(6) . . . . ?
C02R C00L C00U C014 -175.3(3) . . . . ?
C02R C00L C00U C01J 1.8(6) . . . . ?
C02S C03H C03O C03E 0.2(7) . . . . ?
C02U C02N C02Q C02D -0.1(6) . . . . ?
C02V C018 C034 C041 0.7(7) . . . . ?
C02V C03T C042 C041 0.8(9) . . . . ?
C02Y C021 C039 C01P -173.0(4) . . . . ?
C02Y C021 C039 C02S 6.2(6) . . . . ?
C02Z C01B C029 C025 2.0(6) . . . . ?
C030 C02J C02K C01Y -2.0(6) . . . . ?
C030 C02J C02K C023 175.5(4) . . . . ?
C031 C01R C01Y C01M -4.9(6) . . . . ?
C031 C01R C01Y C02K 173.1(4) . . . . ?
C031 C01R C02D C02G 177.8(3) . . . . ?
C031 C01R C02D C02Q -4.7(5) . . . . ?
C032 C01M C01Y C01R 175.7(4) . . . . ?
C032 C01M C01Y C02K -2.4(6) . . . . ?
C033 C025 C029 C01B -1.7(6) . . . . ?
C034 C018 C02V C03T 0.6(7) . . . . ?
C034 C041 C042 C03T 0.5(9) . . . . ?
C035 C03M C03R C036 0.5(8) . . . . ?
C036 C028 C03P C035 2.6(6) . . . . ?
C037 C01K C01Q C01W 179.8(4) . . . . ?
C037 C01K C01Q C020 -1.0(5) . . . . ?
C039 C01P C03E C03O -0.6(7) . . . . ?
C039 C021 C02Y C038 176.5(4) . . . . ?
C039 C02S C03H C03O -1.2(7) . . . . ?
C03A C02O C03I C03X 0.3(6) . . . . ?
C03A C03N C03W C03X -1.5(7) . . . . ?
C03D C03C C03F C01X 1.1(7) . . . . ?
C03E C01P C039 C021 178.9(4) . . . . ?
C03E C01P C039 C02S -0.3(6) . . . . ?
C03F C03C C03D C02M -0.6(7) . . . . ?
C03H C02S C039 C01P 1.3(6) . . . . ?
C03H C02S C039 C021 -177.9(4) . . . . ?
C03I C02O C03A C03N -1.6(6) . . . . ?
C03L C01O C026 O00A -15.6(6) . . . . ?
C03L C01O C026 C03J 163.9(4) . . . . ?
C03M C035 C03P C028 1.3(7) . . . . ?
C03N C03W C03X C03I 0.2(7) . . . . ?
C03P C028 C036 C013 172.9(4) . . . . ?
C03P C028 C036 C03R -4.8(6) . . . . ?
C03P C035 C03M C03R -2.9(7) . . . . ?
C03Q S003 C01O C026 180.0(4) . . . . ?
C03Q S003 C01O C03L 0.4(4) . . . . ?
